data_4327476
loop_
_publ_author_name
'Angel Ugrinov'
'Slavi C. Sevov'

_publ_contact_author
;
Slavi C. Sevov
Department of Chemistry and Biochemistry
251 Nieuwland Science Hall
University of Notre Dame
Notre Dame, IN 46556-5670
USA
;
_publ_contact_author_email ssevov@nd.edu
_publ_contact_author_fax 'Intl. Code + (574)631-6652'
_publ_contact_author_phone 'Intl. Code + (574)631-5891'
_publ_section_title
;
 [Ge9Ge9Ge9Ge9]8-: A Linear Tetramer of Nine-Atom Germanium Clusters, a
 Nanorod
;
_journal_name_full 'Inorganic Chemistry'
_journal_page_first 5789
_journal_page_last 5791
_journal_paper_doi 10.1021/ic034677+
_journal_volume 42
_journal_year 2003
_chemical_formula_sum 'C100 H208 Ge36 N4 O48 Rb8'
_chemical_formula_weight 5531.70
_chemical_name_systematic
; 
(Rb-18C6)8(Ge9=Ge9=Ge9=Ge9).2en (1)
;
_space_group_IT_number 2
_symmetry_cell_setting triclinic
_symmetry_space_group_name_Hall '-P 1'
_symmetry_space_group_name_H-M 'P -1'
_atom_sites_solution_hydrogens geom
_atom_sites_solution_primary direct
_atom_sites_solution_secondary difmap
_audit_creation_method SHELXL-97
_cell_angle_alpha 83.3040(10)
_cell_angle_beta 83.0120(10)
_cell_angle_gamma 78.0030(10)
_cell_formula_units_Z 1
_cell_length_a 15.1198(10)
_cell_length_b 16.2502(11)
_cell_length_c 18.7173(12)
_cell_measurement_temperature 100(2)
_cell_volume 4445.2(5)
_computing_cell_refinement 'Bruker SMART'
_computing_data_collection 'Bruker SMART'
_computing_data_reduction 'Bruker SHELXTL-V5.1'
_computing_molecular_graphics 'Bruker SHELXTL-V5.1'
_computing_publication_material 'Bruker SHELXTL-V5.1'
_computing_structure_refinement 'Bruker SHELXTL-V5.1'
_computing_structure_solution 'Bruker SHELXTL-V5.1'
_diffrn_ambient_temperature 100(2)
_diffrn_measured_fraction_theta_full 0.999
_diffrn_measured_fraction_theta_max 0.999
_diffrn_measurement_device_type 'CCD area detector'
_diffrn_measurement_method 'phi and omega scans'
_diffrn_radiation_monochromator graphite
_diffrn_radiation_source 'fine-focus sealed tube'
_diffrn_radiation_type MoK\a
_diffrn_radiation_wavelength 0.71073
_diffrn_reflns_av_R_equivalents 0.0628
_diffrn_reflns_av_sigmaI/netI 0.0923
_diffrn_reflns_limit_h_max 17
_diffrn_reflns_limit_h_min -17
_diffrn_reflns_limit_k_max 19
_diffrn_reflns_limit_k_min -19
_diffrn_reflns_limit_l_max 22
_diffrn_reflns_limit_l_min -22
_diffrn_reflns_number 37156
_diffrn_reflns_theta_full 25.00
_diffrn_reflns_theta_max 25.00
_diffrn_reflns_theta_min 1.85
_exptl_absorpt_coefficient_mu 8.220
_exptl_absorpt_correction_T_max 1.0000
_exptl_absorpt_correction_T_min 0.6450
_exptl_absorpt_correction_type empirical
_exptl_absorpt_process_details SADABS
_exptl_crystal_colour dark-red
_exptl_crystal_density_diffrn 2.066
_exptl_crystal_description plate-like
_exptl_crystal_F_000 2668
_exptl_crystal_size_max 0.18
_exptl_crystal_size_mid 0.08
_exptl_crystal_size_min 0.02
_refine_diff_density_max 4.223
_refine_diff_density_min -1.386
_refine_diff_density_rms 0.179
_refine_ls_extinction_method none
_refine_ls_goodness_of_fit_ref 1.007
_refine_ls_hydrogen_treatment mixed
_refine_ls_matrix_type full
_refine_ls_number_parameters 883
_refine_ls_number_reflns 15640
_refine_ls_number_restraints 0
_refine_ls_restrained_S_all 1.007
_refine_ls_R_factor_all 0.0975
_refine_ls_R_factor_gt 0.0576
_refine_ls_shift/su_max 0.054
_refine_ls_shift/su_mean 0.002
_refine_ls_structure_factor_coef Fsqd
_refine_ls_weighting_details 'calc w=1/[\s^2^(Fo^2^)+(0.0607P)^2^+18.0426P] where P=(Fo^2^+2Fc^2^)/3'
_refine_ls_weighting_scheme calc
_refine_ls_wR_factor_gt 0.1315
_refine_ls_wR_factor_ref 0.1505
_reflns_number_gt 10334
_reflns_number_total 15640
_reflns_threshold_expression >2sigma(I)
_cod_data_source_file ic0346772Bsi20030609_044634_1.cif
_cod_data_source_block compound-1
_cod_database_code 4327476

loop_
_symmetry_equiv_pos_as_xyz
'x, y, z'
'-x, -y, -z'

loop_
_atom_site_label
_atom_site_type_symbol
_atom_site_fract_x
_atom_site_fract_y
_atom_site_fract_z
_atom_site_U_iso_or_equiv
_atom_site_adp_type
_atom_site_occupancy
_atom_site_symmetry_multiplicity
_atom_site_calc_flag
_atom_site_refinement_flags
Ge1A Ge 0.87847(8) 0.11384(6) 0.13247(6) 0.0297(3) Uani 1 1 d .
Ge2A Ge 0.71632(7) 0.17142(6) 0.17801(6) 0.0253(2) Uani 1 1 d .
Ge3A Ge 0.84878(7) 0.14524(7) 0.26758(6) 0.0272(3) Uani 1 1 d .
Ge4A Ge 0.95152(7) 0.23425(7) 0.16117(6) 0.0302(3) Uani 1 1 d .
Ge5A Ge 0.82685(8) 0.26463(6) 0.06635(6) 0.0300(3) Uani 1 1 d .
Ge6A Ge 0.71366(7) 0.28736(7) 0.26796(6) 0.0278(3) Uani 1 1 d .
Ge7A Ge 0.87405(8) 0.29468(7) 0.28091(6) 0.0335(3) Uani 1 1 d .
Ge8A Ge 0.82510(8) 0.37487(6) 0.15579(6) 0.0322(3) Uani 1 1 d .
Ge9A Ge 0.67281(8) 0.32893(7) 0.13863(6) 0.0322(3) Uani 1 1 d .
Ge1B Ge 0.46991(9) 0.24315(7) 0.43580(7) 0.0383(3) Uani 1 1 d .
Ge2B Ge 0.63025(7) 0.19348(6) 0.36723(6) 0.0275(3) Uani 1 1 d .
Ge3B Ge 0.47832(7) 0.21156(7) 0.30104(6) 0.0303(3) Uani 1 1 d .
Ge4B Ge 0.39311(7) 0.12091(7) 0.41290(6) 0.0284(3) Uani 1 1 d .
Ge5B Ge 0.53996(7) 0.09741(6) 0.48982(6) 0.0266(3) Uani 1 1 d .
Ge6B Ge 0.62404(7) 0.08365(6) 0.27958(6) 0.0230(2) Uani 1 1 d .
Ge7B Ge 0.45686(7) 0.05920(7) 0.28946(6) 0.0300(3) Uani 1 1 d .
Ge8B Ge 0.53108(7) -0.01422(6) 0.40254(6) 0.0237(2) Uani 1 1 d .
Ge9B Ge 0.68163(7) 0.03253(7) 0.40730(6) 0.0286(3) Uani 1 1 d .
Rb1 Rb 0.69955(6) 0.08096(6) 0.65035(5) 0.0258(2) Uani 1 1 d .
O11 O 0.7965(4) 0.1531(4) 0.5257(4) 0.0306(17) Uani 1 1 d .
O12 O 0.8924(4) 0.0026(4) 0.5880(4) 0.0265(15) Uani 1 1 d .
O13 O 0.8251(5) -0.0479(4) 0.7318(4) 0.0317(17) Uani 1 1 d .
O14 O 0.7123(5) 0.0770(4) 0.8106(4) 0.0307(17) Uani 1 1 d .
O15 O 0.5971(5) 0.2107(4) 0.7414(4) 0.0333(17) Uani 1 1 d .
O16 O 0.6762(5) 0.2715(4) 0.6059(4) 0.0345(18) Uani 1 1 d .
C101 C 0.8728(7) 0.1071(6) 0.4877(5) 0.030(2) Uani 1 1 d .
H10A H 0.9273 0.1255 0.4965 0.036 Uiso 1 1 calc R
H10B H 0.8670 0.1161 0.4362 0.036 Uiso 1 1 calc R
C102 C 0.8790(7) 0.0142(7) 0.5139(5) 0.032(2) Uani 1 1 d .
H10C H 0.8234 -0.0034 0.5068 0.038 Uiso 1 1 calc R
H10D H 0.9293 -0.0198 0.4865 0.038 Uiso 1 1 calc R
C103 C 0.6255(7) 0.1109(8) 0.8429(6) 0.042(3) Uani 1 1 d .
H10E H 0.6245 0.1032 0.8951 0.050 Uiso 1 1 calc R
H10F H 0.5805 0.0828 0.8289 0.050 Uiso 1 1 calc R
C104 C 0.8364(8) -0.0394(6) 0.8047(6) 0.036(3) Uani 1 1 d .
H10G H 0.8770 -0.0007 0.8063 0.043 Uiso 1 1 calc R
H10H H 0.8625 -0.0938 0.8285 0.043 Uiso 1 1 calc R
C105 C 0.7812(8) 0.2415(6) 0.5025(6) 0.039(3) Uani 1 1 d .
H10I H 0.7901 0.2499 0.4502 0.047 Uiso 1 1 calc R
H10J H 0.8238 0.2678 0.5221 0.047 Uiso 1 1 calc R
C106 C 0.7444(8) -0.0060(7) 0.8424(6) 0.038(3) Uani 1 1 d .
H10K H 0.7025 -0.0422 0.8373 0.046 Uiso 1 1 calc R
H10L H 0.7488 -0.0047 0.8935 0.046 Uiso 1 1 calc R
C107 C 0.6866(8) 0.2802(7) 0.5286(7) 0.044(3) Uani 1 1 d .
H10M H 0.6736 0.3396 0.5109 0.053 Uiso 1 1 calc R
H10N H 0.6441 0.2524 0.5104 0.053 Uiso 1 1 calc R
C108 C 0.8958(7) -0.0833(6) 0.6183(6) 0.037(3) Uani 1 1 d .
H10O H 0.9461 -0.1201 0.5935 0.045 Uiso 1 1 calc R
H10P H 0.8400 -0.1008 0.6119 0.045 Uiso 1 1 calc R
C109 C 0.9077(7) -0.0902(6) 0.6962(6) 0.039(3) Uani 1 1 d .
H10Q H 0.9208 -0.1492 0.7152 0.047 Uiso 1 1 calc R
H10R H 0.9577 -0.0643 0.7037 0.047 Uiso 1 1 calc R
C110 C 0.5780(8) 0.2977(6) 0.7114(7) 0.046(3) Uani 1 1 d .
H11A H 0.6212 0.3279 0.7255 0.055 Uiso 1 1 calc R
H11B H 0.5174 0.3248 0.7295 0.055 Uiso 1 1 calc R
C111 C 0.5850(7) 0.3000(7) 0.6325(8) 0.049(4) Uani 1 1 d .
H11C H 0.5472 0.2641 0.6187 0.059 Uiso 1 1 calc R
H11D H 0.5638 0.3572 0.6118 0.059 Uiso 1 1 calc R
C112 C 0.6046(7) 0.2043(7) 0.8172(6) 0.037(3) Uani 1 1 d .
H11E H 0.5481 0.2317 0.8423 0.045 Uiso 1 1 calc R
H11F H 0.6529 0.2314 0.8266 0.045 Uiso 1 1 calc R
Rb2 Rb 1.03016(7) 0.42464(6) 0.21866(5) 0.0279(2) Uani 1 1 d .
O21 O 1.1474(5) 0.3024(4) 0.3087(4) 0.0364(18) Uani 1 1 d .
O22 O 1.1024(5) 0.4616(4) 0.0732(4) 0.0335(17) Uani 1 1 d .
O23 O 1.2092(4) 0.3327(4) 0.1596(4) 0.0281(16) Uani 1 1 d .
O24 O 1.0346(5) 0.4365(5) 0.3804(4) 0.046(2) Uani 1 1 d .
O25 O 0.9339(5) 0.5694(5) 0.2922(5) 0.044(2) Uani 1 1 d .
O26 O 1.0067(5) 0.6011(4) 0.1474(4) 0.0336(18) Uani 1 1 d .
C201 C 1.0884(8) 0.5453(7) 0.0407(7) 0.046(3) Uani 1 1 d .
H20A H 1.0863 0.5451 -0.0109 0.055 Uiso 1 1 calc R
H20B H 1.1389 0.5709 0.0476 0.055 Uiso 1 1 calc R
C202 C 1.1975(9) 0.3262(7) 0.0866(6) 0.047(3) Uani 1 1 d .
H20C H 1.1447 0.3017 0.0844 0.056 Uiso 1 1 calc R
H20D H 1.2504 0.2900 0.0643 0.056 Uiso 1 1 calc R
C203 C 1.0023(8) 0.5962(6) 0.0723(7) 0.041(3) Uani 1 1 d .
H20E H 0.9924 0.6526 0.0474 0.049 Uiso 1 1 calc R
H20F H 0.9518 0.5702 0.0662 0.049 Uiso 1 1 calc R
C204 C 0.9267(8) 0.6486(7) 0.1797(8) 0.048(3) Uani 1 1 d .
H20G H 0.8757 0.6236 0.1730 0.057 Uiso 1 1 calc R
H20H H 0.9169 0.7055 0.1557 0.057 Uiso 1 1 calc R
C205 C 1.2319(8) 0.2638(8) 0.2767(7) 0.051(3) Uani 1 1 d .
H20I H 1.2515 0.2089 0.3026 0.061 Uiso 1 1 calc R
H20J H 1.2765 0.2981 0.2797 0.061 Uiso 1 1 calc R
C206 C 1.2261(8) 0.2534(6) 0.2007(7) 0.040(3) Uani 1 1 d .
H20K H 1.2826 0.2197 0.1810 0.048 Uiso 1 1 calc R
H20L H 1.1776 0.2236 0.1975 0.048 Uiso 1 1 calc R
C207 C 1.1850(8) 0.4119(7) 0.0476(6) 0.047(3) Uani 1 1 d .
H20M H 1.2348 0.4385 0.0544 0.056 Uiso 1 1 calc R
H20N H 1.1856 0.4077 -0.0037 0.056 Uiso 1 1 calc R
C208 C 1.1483(9) 0.3129(9) 0.3821(6) 0.057(4) Uani 1 1 d .
H20O H 1.1904 0.3491 0.3871 0.069 Uiso 1 1 calc R
H20P H 1.1683 0.2585 0.4086 0.069 Uiso 1 1 calc R
C209 C 0.9296(8) 0.6527(6) 0.2564(7) 0.046(3) Uani 1 1 d .
H20Q H 0.9825 0.6743 0.2642 0.055 Uiso 1 1 calc R
H20R H 0.8757 0.6904 0.2757 0.055 Uiso 1 1 calc R
C210 C 1.0535(9) 0.3522(8) 0.4124(6) 0.055(4) Uani 1 1 d .
H21A H 1.0097 0.3210 0.4010 0.066 Uiso 1 1 calc R
H21B H 1.0504 0.3514 0.4646 0.066 Uiso 1 1 calc R
C211 C 0.9307(9) 0.5668(8) 0.3692(7) 0.055(4) Uani 1 1 d .
H21C H 0.8720 0.5969 0.3886 0.066 Uiso 1 1 calc R
H21D H 0.9772 0.5941 0.3817 0.066 Uiso 1 1 calc R
C212 C 0.9458(9) 0.4774(8) 0.4009(7) 0.055(4) Uani 1 1 d .
H21E H 0.9356 0.4754 0.4532 0.066 Uiso 1 1 calc R
H21F H 0.9030 0.4486 0.3844 0.066 Uiso 1 1 calc R
Rb3 Rb 0.84540(7) -0.09040(6) 0.22445(5) 0.0253(2) Uani 1 1 d .
O31 O 0.9642(5) -0.1445(4) 0.0890(4) 0.0306(17) Uani 1 1 d .
O32 O 0.9585(5) -0.1930(4) 0.3507(4) 0.0323(17) Uani 1 1 d .
O33 O 0.7757(5) -0.1856(4) 0.3511(4) 0.0320(17) Uani 1 1 d .
O34 O 0.7767(5) -0.1335(4) 0.0906(4) 0.0294(16) Uani 1 1 d .
O35 O 0.6984(5) -0.1996(4) 0.2260(4) 0.0323(17) Uani 1 1 d .
O36 O 1.0479(5) -0.1455(4) 0.2152(4) 0.0303(16) Uani 1 1 d .
C301 C 0.6953(7) -0.2203(7) 0.3550(6) 0.039(3) Uani 1 1 d .
H30A H 0.6582 -0.2086 0.4001 0.047 Uiso 1 1 calc R
H30B H 0.7120 -0.2811 0.3537 0.047 Uiso 1 1 calc R
C302 C 0.8962(8) -0.1602(7) 0.4088(6) 0.038(3) Uani 1 1 d .
H30C H 0.8778 -0.0995 0.3992 0.045 Uiso 1 1 calc R
H30D H 0.9253 -0.1717 0.4533 0.045 Uiso 1 1 calc R
C303 C 0.6428(7) -0.1824(7) 0.2930(6) 0.037(3) Uani 1 1 d .
H30E H 0.5885 -0.2060 0.2954 0.044 Uiso 1 1 calc R
H30F H 0.6243 -0.1218 0.2952 0.044 Uiso 1 1 calc R
C304 C 0.9156(7) -0.1059(6) 0.0287(6) 0.034(3) Uani 1 1 d .
H30G H 0.9552 -0.1125 -0.0159 0.041 Uiso 1 1 calc R
H30H H 0.8945 -0.0459 0.0332 0.041 Uiso 1 1 calc R
C305 C 0.8379(8) -0.1466(7) 0.0275(6) 0.037(3) Uani 1 1 d .
H30I H 0.8066 -0.1236 -0.0148 0.044 Uiso 1 1 calc R
H30J H 0.8594 -0.2068 0.0244 0.044 Uiso 1 1 calc R
C306 C 1.0965(7) -0.1673(7) 0.1478(6) 0.038(3) Uani 1 1 d .
H30K H 1.1017 -0.2272 0.1439 0.045 Uiso 1 1 calc R
H30L H 1.1573 -0.1556 0.1447 0.045 Uiso 1 1 calc R
C307 C 0.8143(8) -0.2006(7) 0.4168(6) 0.037(3) Uani 1 1 d .
H30M H 0.8320 -0.2610 0.4294 0.045 Uiso 1 1 calc R
H30N H 0.7705 -0.1769 0.4550 0.045 Uiso 1 1 calc R
C308 C 1.0477(7) -0.1176(6) 0.0881(6) 0.030(2) Uani 1 1 d .
H30O H 1.0365 -0.0578 0.0945 0.036 Uiso 1 1 calc R
H30P H 1.0838 -0.1267 0.0421 0.036 Uiso 1 1 calc R
C309 C 0.6474(7) -0.1632(8) 0.1664(6) 0.041(3) Uani 1 1 d .
H30Q H 0.6283 -0.1027 0.1687 0.049 Uiso 1 1 calc R
H30R H 0.5936 -0.1874 0.1685 0.049 Uiso 1 1 calc R
C310 C 0.7064(8) -0.1810(7) 0.0973(6) 0.042(3) Uani 1 1 d .
H31A H 0.7326 -0.2409 0.0981 0.051 Uiso 1 1 calc R
H31B H 0.6705 -0.1651 0.0565 0.051 Uiso 1 1 calc R
C311 C 1.0943(7) -0.1829(7) 0.2751(6) 0.037(3) Uani 1 1 d .
H31C H 1.1522 -0.1653 0.2721 0.045 Uiso 1 1 calc R
H31D H 1.1058 -0.2440 0.2756 0.045 Uiso 1 1 calc R
C312 C 1.0376(8) -0.1564(7) 0.3425(6) 0.044(3) Uani 1 1 d .
H31E H 1.0720 -0.1751 0.3839 0.053 Uiso 1 1 calc R
H31F H 1.0200 -0.0953 0.3396 0.053 Uiso 1 1 calc R
Rb4 Rb 0.47327(9) 0.46652(8) 0.22292(9) 0.0622(4) Uani 1 1 d .
O41 O 0.4481(11) 0.4936(9) 0.3770(8) 0.114(5) Uani 1 1 d .
O42 O 0.2876(7) 0.5118(6) 0.3060(7) 0.072(3) Uani 1 1 d .
O43 O 0.3113(10) 0.5764(11) 0.1629(9) 0.138(6) Uani 1 1 d .
O44 O 0.4789(12) 0.5737(12) 0.0845(11) 0.184(10) Uani 1 1 d .
O45 O 0.6205(14) 0.5257(8) 0.2842(14) 0.192(10) Uani 1 1 d .
O406 O 0.6095(12) 0.6288(10) 0.1423(8) 0.132(6) Uani 1 1 d .
C401 C 0.3708(19) 0.4685(9) 0.4087(11) 0.107(8) Uani 1 1 d .
H40A H 0.3642 0.4771 0.4597 0.129 Uiso 1 1 calc R
H40B H 0.3774 0.4085 0.4051 0.129 Uiso 1 1 calc R
C402 C 0.2900(18) 0.5117(14) 0.3781(12) 0.124(8) Uani 1 1 d .
H40C H 0.2399 0.4872 0.4025 0.149 Uiso 1 1 calc R
H40D H 0.2787 0.5701 0.3892 0.149 Uiso 1 1 calc R
C403 C 0.2331(11) 0.5674(11) 0.1964(11) 0.083(5) Uani 1 1 d .
H40E H 0.2148 0.5227 0.1751 0.099 Uiso 1 1 calc R
H40F H 0.1903 0.6190 0.1842 0.099 Uiso 1 1 calc R
C404 C 0.2194(13) 0.549(2) 0.2720(13) 0.163(13) Uani 1 1 d .
H40G H 0.1947 0.6024 0.2927 0.196 Uiso 1 1 calc R
H40H H 0.1732 0.5151 0.2820 0.196 Uiso 1 1 calc R
C405 C 0.538(2) 0.4566(11) 0.4004(15) 0.192(15) Uani 1 1 d .
H40I H 0.5563 0.3977 0.3910 0.231 Uiso 1 1 calc R
H40J H 0.5394 0.4608 0.4516 0.231 Uiso 1 1 calc R
C406 C 0.4062(16) 0.6137(15) 0.0647(13) 0.125(9) Uani 1 1 d .
H40K H 0.4111 0.6091 0.0131 0.150 Uiso 1 1 calc R
H40L H 0.4065 0.6723 0.0699 0.150 Uiso 1 1 calc R
C407 C 0.3180(13) 0.6027(10) 0.0905(9) 0.079(5) Uani 1 1 d .
H40M H 0.2757 0.6557 0.0820 0.094 Uiso 1 1 calc R
H40N H 0.3015 0.5612 0.0640 0.094 Uiso 1 1 calc R
C408 C 0.6569(16) 0.5736(10) 0.1816(16) 0.149(13) Uani 1 1 d .
H40O H 0.7147 0.5594 0.1526 0.179 Uiso 1 1 calc R
H40P H 0.6291 0.5245 0.1844 0.179 Uiso 1 1 calc R
C409 C 0.6013(11) 0.5094(10) 0.3550(8) 0.066(4) Uani 1 1 d .
H40Q H 0.5820 0.5648 0.3725 0.079 Uiso 1 1 calc R
H40R H 0.6602 0.4868 0.3725 0.079 Uiso 1 1 calc R
C410 C 0.587(2) 0.636(2) 0.082(2) 0.28(3) Uani 1 1 d .
H41A H 0.6359 0.6542 0.0500 0.330 Uiso 1 1 calc R
H41B H 0.5352 0.6828 0.0803 0.330 Uiso 1 1 calc R
C411 C 0.5657(14) 0.5772(13) 0.0540(14) 0.127(9) Uani 1 1 d .
H41C H 0.6070 0.5241 0.0649 0.152 Uiso 1 1 calc R
H41D H 0.5671 0.5893 0.0019 0.152 Uiso 1 1 calc R
C412 C 0.6789(9) 0.5747(10) 0.2476(11) 0.076(5) Uani 1 1 d .
H41E H 0.6661 0.6313 0.2628 0.091 Uiso 1 1 calc R
H41F H 0.7421 0.5489 0.2524 0.091 Uiso 1 1 calc R
NC1 N 0.6430(10) 0.0656(9) 0.0412(7) 0.088(4) Uani 1 1 d .
HC1A H 0.6819 0.0184 0.0535 0.131 Uiso 0.67 1 calc PR
HC1B H 0.6590 0.1093 0.0573 0.131 Uiso 0.67 1 calc PR
HC1C H 0.6439 0.0735 -0.0067 0.131 Uiso 0.67 1 calc PR
NC2 N 0.4914(9) 0.2106(8) 0.0899(8) 0.087(4) Uani 1 1 d .
HC2A H 0.4490 0.2546 0.0763 0.131 Uiso 0.67 1 calc PR
HC2B H 0.5462 0.2227 0.0767 0.131 Uiso 0.67 1 calc PR
HC2C H 0.4841 0.1995 0.1377 0.131 Uiso 0.67 1 calc PR
CN2 C 0.4830(10) 0.1370(9) 0.0553(8) 0.066(4) Uani 1 1 d .
HN2A H 0.4884 0.1508 0.0033 0.079 Uiso 1 1 calc R
HN2B H 0.4227 0.1251 0.0695 0.079 Uiso 1 1 calc R
CN1 C 0.5517(11) 0.0585(9) 0.0731(8) 0.065(4) Uani 1 1 d .
HN1A H 0.5516 0.0478 0.1252 0.077 Uiso 1 1 calc R
HN1B H 0.5346 0.0108 0.0554 0.077 Uiso 1 1 calc R

loop_
_atom_site_aniso_label
_atom_site_aniso_U_11
_atom_site_aniso_U_22
_atom_site_aniso_U_33
_atom_site_aniso_U_23
_atom_site_aniso_U_13
_atom_site_aniso_U_12
Ge1A 0.0361(6) 0.0166(5) 0.0324(7) -0.0004(5) 0.0099(5) -0.0047(5)
Ge2A 0.0293(6) 0.0196(5) 0.0259(6) -0.0003(4) 0.0027(5) -0.0065(4)
Ge3A 0.0268(6) 0.0258(6) 0.0277(6) 0.0044(5) 0.0011(5) -0.0080(5)
Ge4A 0.0295(6) 0.0245(6) 0.0348(7) 0.0001(5) 0.0083(5) -0.0096(5)
Ge5A 0.0427(7) 0.0211(5) 0.0236(6) 0.0008(5) 0.0064(5) -0.0073(5)
Ge6A 0.0308(6) 0.0246(6) 0.0270(6) -0.0039(5) 0.0068(5) -0.0078(5)
Ge7A 0.0392(7) 0.0365(6) 0.0292(7) -0.0043(5) 0.0029(5) -0.0205(5)
Ge8A 0.0420(7) 0.0180(5) 0.0359(7) -0.0018(5) 0.0065(5) -0.0108(5)
Ge9A 0.0358(6) 0.0215(5) 0.0352(7) 0.0030(5) 0.0006(5) -0.0015(5)
Ge1B 0.0497(7) 0.0230(6) 0.0387(7) -0.0070(5) 0.0149(6) -0.0081(5)
Ge2B 0.0349(6) 0.0232(5) 0.0273(6) -0.0040(5) 0.0036(5) -0.0153(5)
Ge3B 0.0276(6) 0.0264(6) 0.0321(7) 0.0088(5) 0.0033(5) -0.0044(5)
Ge4B 0.0236(6) 0.0313(6) 0.0273(6) 0.0050(5) 0.0026(5) -0.0058(5)
Ge5B 0.0358(6) 0.0248(5) 0.0213(6) -0.0018(4) 0.0008(5) -0.0130(5)
Ge6B 0.0252(5) 0.0213(5) 0.0234(6) -0.0012(4) 0.0021(5) -0.0096(4)
Ge7B 0.0331(6) 0.0389(6) 0.0229(6) 0.0029(5) -0.0044(5) -0.0206(5)
Ge8B 0.0293(6) 0.0208(5) 0.0218(6) -0.0010(4) 0.0005(5) -0.0093(4)
Ge9B 0.0240(6) 0.0312(6) 0.0306(6) 0.0033(5) -0.0047(5) -0.0072(5)
Rb1 0.0261(5) 0.0182(5) 0.0336(6) -0.0014(4) -0.0027(4) -0.0064(4)
O11 0.028(4) 0.027(4) 0.035(4) 0.002(3) 0.001(3) -0.007(3)
O12 0.032(4) 0.021(3) 0.028(4) -0.009(3) -0.007(3) -0.004(3)
O13 0.038(4) 0.026(4) 0.030(4) -0.003(3) -0.001(3) -0.005(3)
O14 0.034(4) 0.029(4) 0.029(4) 0.000(3) 0.001(3) -0.010(3)
O15 0.036(4) 0.025(4) 0.040(5) -0.007(3) -0.003(4) -0.008(3)
O16 0.035(4) 0.020(4) 0.049(5) -0.001(3) -0.011(4) -0.004(3)
C101 0.034(6) 0.041(6) 0.020(6) -0.006(5) -0.002(5) -0.013(5)
C102 0.033(6) 0.039(6) 0.026(6) -0.016(5) -0.001(5) -0.008(5)
C103 0.032(6) 0.059(8) 0.036(7) -0.005(6) 0.001(5) -0.013(6)
C104 0.054(7) 0.023(5) 0.039(7) 0.007(5) -0.025(6) -0.017(5)
C105 0.056(8) 0.030(6) 0.031(7) 0.016(5) -0.010(6) -0.015(6)
C106 0.048(7) 0.038(6) 0.027(6) 0.004(5) -0.011(6) -0.006(6)
C107 0.042(7) 0.034(6) 0.058(9) 0.009(6) -0.019(6) -0.010(5)
C108 0.037(6) 0.023(6) 0.056(8) -0.017(5) 0.001(6) -0.009(5)
C109 0.031(6) 0.017(5) 0.060(8) -0.003(5) 0.011(6) 0.004(5)
C110 0.034(6) 0.020(6) 0.080(10) -0.014(6) 0.013(7) -0.002(5)
C111 0.030(6) 0.021(6) 0.088(11) 0.002(6) 0.010(7) 0.000(5)
C112 0.026(6) 0.036(6) 0.053(8) -0.018(6) -0.002(5) -0.006(5)
Rb2 0.0308(5) 0.0195(5) 0.0327(6) -0.0011(4) 0.0019(4) -0.0072(4)
O21 0.039(4) 0.036(4) 0.031(4) 0.003(3) -0.010(4) -0.001(3)
O22 0.034(4) 0.032(4) 0.030(4) 0.007(3) 0.002(3) -0.007(3)
O23 0.029(4) 0.021(4) 0.033(4) -0.005(3) 0.004(3) -0.007(3)
O24 0.048(5) 0.051(5) 0.033(5) -0.005(4) 0.000(4) 0.003(4)
O25 0.045(5) 0.029(4) 0.055(6) -0.012(4) 0.008(4) -0.001(4)
O26 0.037(4) 0.018(4) 0.047(5) -0.002(3) -0.002(4) -0.010(3)
C201 0.057(8) 0.040(7) 0.046(8) 0.005(6) -0.015(6) -0.021(6)
C202 0.053(8) 0.042(7) 0.044(8) -0.012(6) 0.013(6) -0.013(6)
C203 0.045(7) 0.017(5) 0.061(9) 0.009(5) -0.017(6) -0.008(5)
C204 0.035(7) 0.018(6) 0.087(11) 0.002(6) -0.006(7) -0.002(5)
C205 0.039(7) 0.049(8) 0.054(9) 0.006(6) -0.005(6) 0.009(6)
C206 0.036(6) 0.013(5) 0.065(9) -0.001(5) 0.005(6) 0.002(5)
C207 0.048(7) 0.050(7) 0.036(7) 0.001(6) 0.023(6) -0.011(6)
C208 0.069(9) 0.059(8) 0.031(7) 0.008(6) -0.007(7) 0.013(7)
C209 0.043(7) 0.020(6) 0.072(10) -0.007(6) 0.005(7) -0.004(5)
C210 0.073(9) 0.059(9) 0.026(7) 0.000(6) -0.012(7) 0.005(7)
C211 0.049(8) 0.050(8) 0.063(10) -0.026(7) 0.003(7) 0.003(6)
C212 0.069(9) 0.055(8) 0.033(7) -0.010(6) 0.009(7) 0.002(7)
Rb3 0.0324(5) 0.0193(5) 0.0252(5) -0.0006(4) -0.0018(4) -0.0085(4)
O31 0.047(4) 0.024(4) 0.021(4) 0.002(3) -0.001(3) -0.013(3)
O32 0.042(4) 0.027(4) 0.030(4) -0.008(3) -0.001(4) -0.010(3)
O33 0.039(4) 0.027(4) 0.029(4) -0.005(3) 0.008(3) -0.013(3)
O34 0.035(4) 0.024(4) 0.031(4) -0.004(3) -0.009(3) -0.005(3)
O35 0.031(4) 0.030(4) 0.037(4) -0.008(3) -0.001(4) -0.009(3)
O36 0.033(4) 0.028(4) 0.032(4) -0.005(3) -0.006(3) -0.008(3)
C301 0.044(7) 0.030(6) 0.040(7) -0.011(5) 0.017(6) -0.005(5)
C302 0.061(8) 0.027(6) 0.029(6) -0.004(5) -0.015(6) -0.010(5)
C303 0.033(6) 0.029(6) 0.044(7) -0.003(5) 0.009(5) -0.004(5)
C304 0.050(7) 0.026(6) 0.023(6) 0.000(5) 0.002(5) -0.004(5)
C305 0.049(7) 0.029(6) 0.029(6) 0.001(5) -0.012(6) 0.001(5)
C306 0.014(5) 0.041(6) 0.060(8) -0.011(6) 0.002(5) -0.010(5)
C307 0.058(8) 0.029(6) 0.025(6) -0.006(5) 0.009(6) -0.012(5)
C308 0.029(6) 0.030(6) 0.031(6) -0.011(5) 0.004(5) -0.006(5)
C309 0.027(6) 0.049(7) 0.047(8) -0.003(6) -0.010(6) -0.005(5)
C310 0.050(7) 0.043(7) 0.039(7) -0.008(6) -0.011(6) -0.013(6)
C311 0.033(6) 0.032(6) 0.052(8) 0.006(5) -0.017(6) -0.015(5)
C312 0.068(8) 0.034(6) 0.043(7) -0.007(5) -0.022(7) -0.028(6)
Rb4 0.0461(7) 0.0476(7) 0.0852(11) -0.0097(7) 0.0216(7) -0.0062(6)
O41 0.131(12) 0.097(10) 0.105(11) -0.051(9) -0.043(10) 0.042(9)
O42 0.058(6) 0.068(7) 0.090(9) -0.014(6) -0.011(6) -0.008(5)
O43 0.110(11) 0.204(17) 0.119(13) 0.040(12) -0.040(10) -0.085(12)
O44 0.094(11) 0.182(17) 0.21(2) 0.098(15) 0.048(13) 0.030(11)
O45 0.24(2) 0.046(8) 0.27(3) -0.049(12) 0.092(19) -0.018(11)
O406 0.184(17) 0.133(13) 0.105(11) 0.029(10) -0.047(11) -0.096(13)
C401 0.21(3) 0.018(7) 0.110(17) 0.017(9) -0.057(18) -0.048(12)
C402 0.20(3) 0.086(15) 0.097(17) 0.005(13) -0.018(18) -0.069(17)
C403 0.050(10) 0.067(11) 0.130(18) -0.026(11) -0.012(11) -0.001(8)
C404 0.056(13) 0.29(4) 0.12(2) 0.04(2) -0.041(14) -0.003(17)
C405 0.32(4) 0.038(10) 0.25(3) 0.055(15) -0.20(3) -0.023(16)
C406 0.113(18) 0.14(2) 0.15(2) -0.082(18) -0.041(17) -0.037(16)
C407 0.115(15) 0.068(11) 0.060(11) 0.018(8) -0.027(10) -0.036(10)
C408 0.17(2) 0.036(10) 0.26(3) -0.064(15) -0.16(2) 0.062(12)
C409 0.098(12) 0.076(11) 0.041(8) -0.038(8) 0.009(8) -0.049(9)
C410 0.20(3) 0.28(4) 0.38(6) -0.26(4) -0.20(4) 0.11(3)
C411 0.102(16) 0.090(14) 0.17(2) -0.033(15) 0.072(16) -0.021(12)
C412 0.042(8) 0.060(10) 0.139(16) -0.051(11) -0.002(9) -0.022(7)
NC1 0.104(11) 0.082(10) 0.084(10) -0.030(8) -0.042(9) -0.004(9)
NC2 0.075(9) 0.058(8) 0.120(12) -0.021(8) 0.008(9) 0.003(7)
CN2 0.077(10) 0.080(11) 0.049(9) 0.013(8) -0.033(8) -0.025(9)
CN1 0.097(12) 0.049(8) 0.056(9) -0.012(7) -0.020(9) -0.021(8)

loop_
_atom_type_symbol
_atom_type_description
_atom_type_scat_dispersion_real
_atom_type_scat_dispersion_imag
_atom_type_scat_source
C C 0.0033 0.0016 'International Tables Vol C Tables 4.2.6.8 and 6.1.1.4'
N N 0.0061 0.0033 'International Tables Vol C Tables 4.2.6.8 and 6.1.1.4'
O O 0.0106 0.0060 'International Tables Vol C Tables 4.2.6.8 and 6.1.1.4'
Ge Ge 0.1547 1.8001 'International Tables Vol C Tables 4.2.6.8 and 6.1.1.4'
Rb Rb -0.9393 2.9676 'International Tables Vol C Tables 4.2.6.8 and 6.1.1.4'
H H 0.0000 0.0000 'International Tables Vol C Tables 4.2.6.8 and 6.1.1.4'

loop_
_geom_angle_atom_site_label_1
_geom_angle_atom_site_label_2
_geom_angle_atom_site_label_3
_geom_angle
_geom_angle_site_symmetry_1
_geom_angle_site_symmetry_3
Ge2A Ge1A Ge4A 98.82(5) . .
Ge2A Ge1A Ge3A 63.64(4) . .
Ge4A Ge1A Ge3A 66.11(4) . .
Ge2A Ge1A Ge5A 71.01(4) . .
Ge4A Ge1A Ge5A 62.02(4) . .
Ge3A Ge1A Ge5A 101.51(5) . .
Ge2A Ge1A Rb3 87.05(4) . .
Ge4A Ge1A Rb3 135.40(5) . .
Ge3A Ge1A Rb3 77.78(4) . .
Ge5A Ge1A Rb3 155.19(5) . .
Ge2A Ge1A C304 149.25(15) . 2_755
Ge4A Ge1A C304 79.50(16) . 2_755
Ge3A Ge1A C304 137.95(16) . 2_755
Ge5A Ge1A C304 81.53(15) . 2_755
Rb3 Ge1A C304 115.89(15) . 2_755
Ge2A Ge1A C308 119.37(14) . 2_755
Ge4A Ge1A C308 99.81(14) . 2_755
Ge3A Ge1A C308 165.79(15) . 2_755
Ge5A Ge1A C308 68.49(15) . 2_755
Rb3 Ge1A C308 115.63(14) . 2_755
C304 Ge1A C308 33.5(2) 2_755 2_755
Ge2A Ge1A C304 114.65(16) . .
Ge4A Ge1A C304 146.03(16) . .
Ge3A Ge1A C304 133.59(14) . .
Ge5A Ge1A C304 122.43(15) . .
Rb3 Ge1A C304 56.18(14) . .
C304 Ge1A C304 68.9(2) 2_755 .
C308 Ge1A C304 59.5(2) 2_755 .
Ge2A Ge1A Ge9A 34.89(3) . .
Ge4A Ge1A Ge9A 73.42(4) . .
Ge3A Ge1A Ge9A 74.57(4) . .
Ge5A Ge1A Ge9A 37.43(3) . .
Rb3 Ge1A Ge9A 121.93(4) . .
C304 Ge1A Ge9A 118.94(15) 2_755 .
C308 Ge1A Ge9A 100.24(14) 2_755 .
C304 Ge1A Ge9A 132.93(15) . .
Ge2A Ge1A C308 139.57(14) . .
Ge4A Ge1A C308 118.63(14) . .
Ge3A Ge1A C308 116.48(15) . .
Ge5A Ge1A C308 138.76(15) . .
Rb3 Ge1A C308 56.12(14) . .
C304 Ge1A C308 59.9(2) 2_755 .
C308 Ge1A C308 71.1(2) 2_755 .
C304 Ge1A C308 32.9(2) . .
Ge9A Ge1A C308 165.68(14) . .
Ge1A Ge2A Ge9A 110.74(5) . .
Ge1A Ge2A Ge6A 109.12(5) . .
Ge9A Ge2A Ge6A 58.57(4) . .
Ge1A Ge2A Ge6B 121.50(5) . .
Ge9A Ge2A Ge6B 126.11(5) . .
Ge6A Ge2A Ge6B 90.98(5) . .
Ge1A Ge2A Ge3A 59.77(4) . .
Ge9A Ge2A Ge3A 109.46(5) . .
Ge6A Ge2A Ge3A 61.63(4) . .
Ge6B Ge2A Ge3A 87.34(4) . .
Ge1A Ge2A Ge5A 56.14(4) . .
Ge9A Ge2A Ge5A 55.97(4) . .
Ge6A Ge2A Ge5A 89.28(4) . .
Ge6B Ge2A Ge5A 177.53(5) . .
Ge3A Ge2A Ge5A 90.62(4) . .
Ge1A Ge2A NC1 88.7(2) . .
Ge9A Ge2A NC1 105.3(2) . .
Ge6A Ge2A NC1 159.0(2) . .
Ge6B Ge2A NC1 88.9(3) . .
Ge3A Ge2A NC1 139.3(2) . .
Ge5A Ge2A NC1 91.7(3) . .
Ge1A Ge2A Ge2B 125.50(5) . .
Ge9A Ge2A Ge2B 94.42(4) . .
Ge6A Ge2A Ge2B 46.07(3) . .
Ge6B Ge2A Ge2B 44.98(3) . .
Ge3A Ge2A Ge2B 66.50(4) . .
Ge5A Ge2A Ge2B 135.11(4) . .
NC1 Ge2A Ge2B 131.1(3) . .
Ge1A Ge2A NC2 132.5(2) . .
Ge9A Ge2A NC2 71.79(19) . .
Ge6A Ge2A NC2 111.12(19) . .
Ge6B Ge2A NC2 82.0(2) . .
Ge3A Ge2A NC2 167.1(2) . .
Ge5A Ge2A NC2 100.2(2) . .
NC1 Ge2A NC2 48.1(3) . .
Ge2B Ge2A NC2 100.7(2) . .
Ge1A Ge2A Ge4A 41.14(3) . .
Ge9A Ge2A Ge4A 79.59(4) . .
Ge6A Ge2A Ge4A 70.14(4) . .
Ge6B Ge2A Ge4A 134.26(5) . .
Ge3A Ge2A Ge4A 46.93(3) . .
Ge5A Ge2A Ge4A 43.69(3) . .
NC1 Ge2A Ge4A 123.2(3) . .
Ge2B Ge2A Ge4A 103.92(4) . .
NC2 Ge2A Ge4A 143.3(2) . .
Ge7A Ge3A Ge1A 110.44(5) . .
Ge7A Ge3A Ge2A 104.36(5) . .
Ge1A Ge3A Ge2A 56.60(4) . .
Ge7A Ge3A Ge6A 55.75(4) . .
Ge1A Ge3A Ge6A 104.02(5) . .
Ge2A Ge3A Ge6A 58.44(4) . .
Ge7A Ge3A Ge4A 57.27(4) . .
Ge1A Ge3A Ge4A 56.41(4) . .
Ge2A Ge3A Ge4A 88.76(4) . .
Ge6A Ge3A Ge4A 88.19(4) . .
Ge7A Ge3A Ge2B 89.76(4) . .
Ge1A Ge3A Ge2B 125.45(5) . .
Ge2A Ge3A Ge2B 69.61(4) . .
Ge6A Ge3A Ge2B 47.04(3) . .
Ge4A Ge3A Ge2B 135.22(4) . .
Ge7A Ge3A Ge6B 125.25(5) . .
Ge1A Ge3A Ge6B 89.86(4) . .
Ge2A Ge3A Ge6B 46.01(3) . .
Ge6A Ge3A Ge6B 70.36(4) . .
Ge4A Ge3A Ge6B 134.75(5) . .
Ge2B Ge3A Ge6B 41.49(3) . .
Ge7A Ge3A C109 81.02(16) . 2_756
Ge1A Ge3A C109 95.61(18) . 2_756
Ge2A Ge3A C109 152.03(19) . 2_756
Ge6A Ge3A C109 136.38(17) . 2_756
Ge4A Ge3A C109 70.86(17) . 2_756
Ge2B Ge3A C109 138.33(18) . 2_756
Ge6B Ge3A C109 149.13(16) . 2_756
Ge7A Ge3A Ge9B 122.13(5) . .
Ge1A Ge3A Ge9B 121.53(4) . .
Ge2A Ge3A Ge9B 85.71(4) . .
Ge6A Ge3A Ge9B 87.02(4) . .
Ge4A Ge3A Ge9B 174.04(5) . .
Ge2B Ge3A Ge9B 40.14(2) . .
Ge6B Ge3A Ge9B 39.82(2) . .
C109 Ge3A Ge9B 115.09(17) 2_756 .
Ge7A Ge3A Rb3 170.83(5) . .
Ge1A Ge3A Rb3 62.88(3) . .
Ge2A Ge3A Rb3 77.59(4) . .
Ge6A Ge3A Rb3 130.49(4) . .
Ge4A Ge3A Rb3 114.19(4) . .
Ge2B Ge3A Rb3 99.26(3) . .
Ge6B Ge3A Rb3 62.57(3) . .
C109 Ge3A Rb3 93.13(16) 2_756 .
Ge9B Ge3A Rb3 66.74(3) . .
Ge1A Ge4A Ge7A 110.83(5) . .
Ge1A Ge4A Ge8A 107.31(5) . .
Ge7A Ge4A Ge8A 60.62(4) . .
Ge1A Ge4A Ge5A 59.88(4) . .
Ge7A Ge4A Ge5A 107.78(5) . .
Ge8A Ge4A Ge5A 57.95(4) . .
Ge1A Ge4A Ge3A 57.47(4) . .
Ge7A Ge4A Ge3A 56.62(4) . .
Ge8A Ge4A Ge3A 94.56(5) . .
Ge5A Ge4A Ge3A 94.71(5) . .
Ge1A Ge4A Rb2 172.34(5) . .
Ge7A Ge4A Rb2 62.25(4) . .
Ge8A Ge4A Rb2 66.87(4) . .
Ge5A Ge4A Rb2 117.78(4) . .
Ge3A Ge4A Rb2 116.92(4) . .
Ge1A Ge4A Ge2A 40.04(3) . .
Ge7A Ge4A Ge2A 77.67(4) . .
Ge8A Ge4A Ge2A 71.77(4) . .
Ge5A Ge4A Ge2A 50.39(3) . .
Ge3A Ge4A Ge2A 44.31(3) . .
Rb2 Ge4A Ge2A 132.43(4) . .
Ge1A Ge4A C109 92.84(17) . 2_756
Ge7A Ge4A C109 78.02(16) . 2_756
Ge8A Ge4A C109 138.06(16) . 2_756
Ge5A Ge4A C109 152.60(17) . 2_756
Ge3A Ge4A C109 65.54(16) . 2_756
Rb2 Ge4A C109 88.90(17) . 2_756
Ge2A Ge4A C109 107.65(16) . 2_756
Ge1A Ge4A Ge6A 78.85(4) . .
Ge7A Ge4A Ge6A 39.44(3) . .
Ge8A Ge4A Ge6A 49.48(3) . .
Ge5A Ge4A Ge6A 72.02(4) . .
Ge3A Ge4A Ge6A 45.08(3) . .
Rb2 Ge4A Ge6A 93.49(3) . .
Ge2A Ge4A Ge6A 40.18(3) . .
C109 Ge4A Ge6A 102.06(16) 2_756 .
Ge1A Ge4A C104 81.80(15) . 2_756
Ge7A Ge4A C104 112.13(16) . 2_756
Ge8A Ge4A C104 169.71(15) . 2_756
Ge5A Ge4A C104 132.25(15) . 2_756
Ge3A Ge4A C104 86.29(16) . 2_756
Rb2 Ge4A C104 103.61(15) . 2_756
Ge2A Ge4A C104 115.05(15) . 2_756
C109 Ge4A C104 34.1(2) 2_756 2_756
Ge6A Ge4A C104 130.42(16) . 2_756
Ge8A Ge5A Ge1A 108.04(5) . .
Ge8A Ge5A Ge9A 60.60(4) . .
Ge1A Ge5A Ge9A 105.20(5) . .
Ge8A Ge5A Ge4A 60.64(4) . .
Ge1A Ge5A Ge4A 58.10(4) . .
Ge9A Ge5A Ge4A 105.77(5) . .
Ge8A Ge5A Ge2A 89.93(4) . .
Ge1A Ge5A Ge2A 52.85(4) . .
Ge9A Ge5A Ge2A 53.59(4) . .
Ge4A Ge5A Ge2A 85.92(4) . .
Ge8A Ge5A C201 72.08(19) . 2_765
Ge1A Ge5A C201 144.24(19) . 2_765
Ge9A Ge5A C201 105.29(19) . 2_765
Ge4A Ge5A C201 95.67(18) . 2_765
Ge2A Ge5A C201 158.00(19) . 2_765
Ge8A Ge5A Ge6A 47.92(3) . .
Ge1A Ge5A Ge6A 76.48(4) . .
Ge9A Ge5A Ge6A 39.16(3) . .
Ge4A Ge5A Ge6A 68.13(4) . .
Ge2A Ge5A Ge6A 42.01(3) . .
C201 Ge5A Ge6A 118.69(19) 2_765 .
Ge8A Ge5A C308 151.76(15) . 2_755
Ge1A Ge5A C308 74.00(15) . 2_755
Ge9A Ge5A C308 147.29(15) . 2_755
Ge4A Ge5A C308 101.21(15) . 2_755
Ge2A Ge5A C308 111.37(15) . 2_755
C201 Ge5A C308 89.9(2) 2_765 2_755
Ge6A Ge5A C308 149.66(15) . 2_755
Ge8A Ge5A C407 103.6(3) . 2_665
Ge1A Ge5A C407 144.8(2) . 2_665
Ge9A Ge5A C407 77.3(3) . 2_665
Ge4A Ge5A C407 156.3(2) . 2_665
Ge2A Ge5A C407 113.1(3) . 2_665
C201 Ge5A C407 61.3(3) 2_765 2_665
Ge6A Ge5A C407 116.1(3) . 2_665
C308 Ge5A C407 85.4(3) 2_755 2_665
Ge8A Ge5A Ge3A 70.94(4) . .
Ge1A Ge5A Ge3A 39.09(3) . .
Ge9A Ge5A Ge3A 76.69(4) . .
Ge4A Ge5A Ge3A 44.06(3) . .
Ge2A Ge5A Ge3A 41.86(3) . .
C201 Ge5A Ge3A 135.52(19) 2_765 .
Ge6A Ge5A Ge3A 40.03(2) . .
C308 Ge5A Ge3A 112.45(15) 2_755 .
C407 Ge5A Ge3A 152.5(3) 2_665 .
Ge7A Ge6A Ge9A 112.41(5) . .
Ge7A Ge6A Ge2B 118.11(6) . .
Ge9A Ge6A Ge2B 125.71(5) . .
Ge7A Ge6A Ge2A 108.04(5) . .
Ge9A Ge6A Ge2A 58.56(4) . .
Ge2B Ge6A Ge2A 87.26(4) . .
Ge7A Ge6A Ge3A 58.73(4) . .
Ge9A Ge6A Ge3A 108.05(5) . .
Ge2B Ge6A Ge3A 83.22(4) . .
Ge2A Ge6A Ge3A 59.92(4) . .
Ge7A Ge6A Ge8A 57.58(4) . .
Ge9A Ge6A Ge8A 56.53(4) . .
Ge2B Ge6A Ge8A 173.15(5) . .
Ge2A Ge6A Ge8A 89.25(4) . .
Ge3A Ge6A Ge8A 89.94(4) . .
Ge7A Ge6A Ge6B 124.65(5) . .
Ge9A Ge6A Ge6B 92.11(4) . .
Ge2B Ge6A Ge6B 42.69(3) . .
Ge2A Ge6A Ge6B 44.64(3) . .
Ge3A Ge6A Ge6B 66.78(3) . .
Ge8A Ge6A Ge6B 133.81(4) . .
Ge7A Ge6A O45 94.8(3) . .
Ge9A Ge6A O45 82.0(4) . .
Ge2B Ge6A O45 111.4(3) . .
Ge2A Ge6A O45 139.4(4) . .
Ge3A Ge6A O45 153.5(4) . .
Ge8A Ge6A O45 75.0(3) . .
Ge6B Ge6A O45 138.8(3) . .
Ge7A Ge6A Ge4A 41.43(4) . .
Ge9A Ge6A Ge4A 79.35(4) . .
Ge2B Ge6A Ge4A 129.95(4) . .
Ge2A Ge6A Ge4A 69.68(4) . .
Ge3A Ge6A Ge4A 46.73(3) . .
Ge8A Ge6A Ge4A 43.20(3) . .
Ge6B Ge6A Ge4A 103.76(3) . .
O45 Ge6A Ge4A 114.9(3) . .
Ge7A Ge6A Ge3B 160.05(5) . .
Ge9A Ge6A Ge3B 84.76(4) . .
Ge2B Ge6A Ge3B 42.47(3) . .
Ge2A Ge6A Ge3B 71.42(4) . .
Ge3A Ge6A Ge3B 107.41(4) . .
Ge8A Ge6A Ge3B 141.09(5) . .
Ge6B Ge6A Ge3B 41.01(2) . .
O45 Ge6A Ge3B 97.8(3) . .
Ge4A Ge6A Ge3B 140.79(4) . .
Ge6A Ge7A Ge3A 65.52(4) . .
Ge6A Ge7A Ge4A 99.13(5) . .
Ge3A Ge7A Ge4A 66.12(4) . .
Ge6A Ge7A Ge8A 69.88(5) . .
Ge3A Ge7A Ge8A 100.70(5) . .
Ge4A Ge7A Ge8A 60.78(4) . .
Ge6A Ge7A Rb2 139.04(5) . .
Ge3A Ge7A Rb2 139.41(5) . .
Ge4A Ge7A Rb2 76.60(4) . .
Ge8A Ge7A Rb2 72.90(4) . .
Ge6A Ge7A Ge2A 37.32(3) . .
Ge3A Ge7A Ge2A 38.85(3) . .
Ge4A Ge7A Ge2A 64.85(4) . .
Ge8A Ge7A Ge2A 66.39(4) . .
Rb2 Ge7A Ge2A 133.62(4) . .
Ge6A Ge7A C210 146.37(18) . .
Ge3A Ge7A C210 125.61(18) . .
Ge4A Ge7A C210 114.43(18) . .
Ge8A Ge7A C210 128.03(18) . .
Rb2 Ge7A C210 57.03(18) . .
Ge2A Ge7A C210 164.32(17) . .
Ge6A Ge7A C109 126.73(16) . 2_756
Ge3A Ge7A C109 61.53(16) . 2_756
Ge4A Ge7A C109 64.63(17) . 2_756
Ge8A Ge7A C109 124.98(17) . 2_756
Rb2 Ge7A C109 88.81(15) . 2_756
Ge2A Ge7A C109 96.62(17) . 2_756
C210 Ge7A C109 70.4(2) . 2_756
Ge6A Ge7A Ge9A 34.22(3) . .
Ge3A Ge7A Ge9A 74.33(4) . .
Ge4A Ge7A Ge9A 72.79(4) . .
Ge8A Ge7A Ge9A 37.26(3) . .
Rb2 Ge7A Ge9A 110.07(4) . .
Ge2A Ge7A Ge9A 35.50(2) . .
C210 Ge7A Ge9A 160.01(17) . .
C109 Ge7A Ge9A 127.57(17) 2_756 .
Ge6A Ge7A Ge1A 72.02(4) . .
Ge3A Ge7A Ge1A 34.97(3) . .
Ge4A Ge7A Ge1A 34.40(3) . .
Ge8A Ge7A Ge1A 70.84(4) . .
Rb2 Ge7A Ge1A 110.92(4) . .
Ge2A Ge7A Ge1A 34.72(2) . .
C210 Ge7A Ge1A 137.28(17) . .
C109 Ge7A Ge1A 68.47(17) 2_756 .
Ge9A Ge7A Ge1A 59.12(3) . .
Ge5A Ge8A Ge9A 60.48(4) . .
Ge5A Ge8A Ge7A 108.95(5) . .
Ge9A Ge8A Ge7A 105.08(5) . .
Ge5A Ge8A Ge4A 61.41(4) . .
Ge9A Ge8A Ge4A 106.26(5) . .
Ge7A Ge8A Ge4A 58.60(4) . .
Ge5A Ge8A Ge6A 91.53(4) . .
Ge9A Ge8A Ge6A 54.03(4) . .
Ge7A Ge8A Ge6A 52.54(4) . .
Ge4A Ge8A Ge6A 87.32(4) . .
Ge5A Ge8A C408 128.0(3) . .
Ge9A Ge8A C408 78.5(3) . .
Ge7A Ge8A C408 111.7(4) . .
Ge4A Ge8A C408 169.8(4) . .
Ge6A Ge8A C408 88.5(5) . .
Ge5A Ge8A Rb2 125.07(5) . .
Ge9A Ge8A Rb2 168.50(5) . .
Ge7A Ge8A Rb2 64.05(4) . .
Ge4A Ge8A Rb2 71.99(4) . .
Ge6A Ge8A Rb2 114.52(4) . .
C408 Ge8A Rb2 101.5(3) . .
Ge5A Ge8A C201 69.03(17) . 2_765
Ge9A Ge8A C201 103.31(18) . 2_765
Ge7A Ge8A C201 145.23(18) . 2_765
Ge4A Ge8A C201 94.33(18) . 2_765
Ge6A Ge8A C201 156.44(18) . 2_765
C408 Ge8A C201 93.2(5) . 2_765
Rb2 Ge8A C201 88.18(18) . 2_765
Ge5A Ge8A Ge2A 49.16(3) . .
Ge9A Ge8A Ge2A 39.62(3) . .
Ge7A Ge8A Ge2A 75.60(4) . .
Ge4A Ge8A Ge2A 68.48(4) . .
Ge6A Ge8A Ge2A 42.37(3) . .
C408 Ge8A Ge2A 113.8(4) . .
Rb2 Ge8A Ge2A 133.98(4) . .
C201 Ge8A Ge2A 117.04(17) 2_765 .
Ge5A Ge8A C412 145.4(2) . .
Ge9A Ge8A C412 88.70(19) . .
Ge7A Ge8A C412 93.2(3) . .
Ge4A Ge8A C412 150.4(3) . .
Ge6A Ge8A C412 81.0(3) . .
C408 Ge8A C412 19.4(4) . .
Rb2 Ge8A C412 88.2(2) . .
C201 Ge8A C412 107.1(3) 2_765 .
Ge2A Ge8A C412 116.3(2) . .
Ge2A Ge9A Ge6A 62.86(4) . .
Ge2A Ge9A Ge5A 70.44(4) . .
Ge6A Ge9A Ge5A 100.28(5) . .
Ge2A Ge9A Ge8A 99.28(5) . .
Ge6A Ge9A Ge8A 69.44(5) . .
Ge5A Ge9A Ge8A 58.92(4) . .
Ge2A Ge9A Rb4 122.73(5) . .
Ge6A Ge9A Rb4 84.52(5) . .
Ge5A Ge9A Rb4 166.37(5) . .
Ge8A Ge9A Rb4 112.08(5) . .
Ge2A Ge9A NC2 69.88(19) . .
Ge6A Ge9A NC2 112.5(2) . .
Ge5A Ge9A NC2 106.26(19) . .
Ge8A Ge9A NC2 164.62(18) . .
Rb4 Ge9A NC2 83.25(18) . .
Ge2A Ge9A C406 115.1(3) . 2_665
Ge6A Ge9A C406 176.1(3) . 2_665
Ge5A Ge9A C406 81.7(3) . 2_665
Ge8A Ge9A C406 114.4(3) . 2_665
Rb4 Ge9A C406 94.2(3) . 2_665
NC2 Ge9A C406 63.7(4) . 2_665
Ge2A Ge9A C408 148.6(3) . .
Ge6A Ge9A C408 86.1(4) . .
Ge5A Ge9A C408 113.4(4) . .
Ge8A Ge9A C408 62.5(3) . .
Rb4 Ge9A C408 53.8(4) . .
NC2 Ge9A C408 132.1(3) . .
C406 Ge9A C408 96.1(5) 2_665 .
Ge2A Ge9A Ge1A 34.37(3) . .
Ge6A Ge9A Ge1A 73.35(4) . .
Ge5A Ge9A Ge1A 37.37(3) . .
Ge8A Ge9A Ge1A 72.64(4) . .
Rb4 Ge9A Ge1A 154.26(4) . .
NC2 Ge9A Ge1A 93.04(17) . .
C406 Ge9A Ge1A 106.9(3) 2_665 .
C408 Ge9A Ge1A 134.9(3) . .
Ge2A Ge9A Ge7A 71.81(4) . .
Ge6A Ge9A Ge7A 33.37(3) . .
Ge5A Ge9A Ge7A 73.36(4) . .
Ge8A Ge9A Ge7A 37.66(3) . .
Rb4 Ge9A Ge7A 106.09(4) . .
NC2 Ge9A Ge7A 139.0(2) . .
C406 Ge9A Ge7A 150.2(3) 2_665 .
C408 Ge9A Ge7A 79.5(3) . .
Ge1A Ge9A Ge7A 61.23(3) . .
Ge5B Ge1B Ge4B 64.23(4) . .
Ge5B Ge1B Ge3B 99.12(5) . .
Ge4B Ge1B Ge3B 63.96(4) . .
Ge5B Ge1B Ge2B 70.58(4) . .
Ge4B Ge1B Ge2B 99.10(5) . .
Ge3B Ge1B Ge2B 61.83(4) . .
Ge5B Ge1B C401 164.0(3) . .
Ge4B Ge1B C401 125.3(4) . .
Ge3B Ge1B C401 96.8(3) . .
Ge2B Ge1B C401 116.4(4) . .
Ge5B Ge1B C405 136.0(4) . .
Ge4B Ge1B C405 156.9(3) . .
Ge3B Ge1B C405 97.6(4) . .
Ge2B Ge1B C405 82.3(5) . .
C401 Ge1B C405 39.0(5) . .
Ge5B Ge1B O41 157.1(2) . .
Ge4B Ge1B O41 138.3(2) . .
Ge3B Ge1B O41 91.41(19) . .
Ge2B Ge1B O41 97.3(2) . .
C401 Ge1B O41 19.5(4) . .
C405 Ge1B O41 21.3(4) . .
Ge5B Ge1B C107 75.74(16) . .
Ge4B Ge1B C107 139.91(17) . .
Ge3B Ge1B C107 123.45(19) . .
Ge2B Ge1B C107 63.63(18) . .
C401 Ge1B C107 94.2(4) . .
C405 Ge1B C107 61.1(4) . .
O41 Ge1B C107 81.5(3) . .
Ge5B Ge1B Ge8B 36.02(3) . .
Ge4B Ge1B Ge8B 38.60(3) . .
Ge3B Ge1B Ge8B 65.21(4) . .
Ge2B Ge1B Ge8B 65.74(3) . .
C401 Ge1B Ge8B 159.2(3) . .
C405 Ge1B Ge8B 147.9(5) . .
O41 Ge1B Ge8B 155.4(2) . .
C107 Ge1B Ge8B 104.40(17) . .
Ge5B Ge1B Ge9B 35.29(3) . .
Ge4B Ge1B Ge9B 73.98(4) . .
Ge3B Ge1B Ge9B 73.50(4) . .
Ge2B Ge1B Ge9B 36.49(3) . .
C401 Ge1B Ge9B 152.7(4) . .
C405 Ge1B Ge9B 115.7(5) . .
O41 Ge1B Ge9B 133.3(2) . .
C107 Ge1B Ge9B 71.96(17) . .
Ge8B Ge1B Ge9B 35.47(2) . .
Ge6B Ge2B Ge9B 60.70(4) . .
Ge6B Ge2B Ge1B 110.68(5) . .
Ge9B Ge2B Ge1B 107.02(5) . .
Ge6B Ge2B Ge6A 93.59(5) . .
Ge9B Ge2B Ge6A 127.58(5) . .
Ge1B Ge2B Ge6A 125.16(5) . .
Ge6B Ge2B Ge3B 62.15(4) . .
Ge9B Ge2B Ge3B 107.45(5) . .
Ge1B Ge2B Ge3B 59.05(4) . .
Ge6A Ge2B Ge3B 96.11(5) . .
Ge6B Ge2B Ge5B 91.83(4) . .
Ge9B Ge2B Ge5B 54.78(4) . .
Ge1B Ge2B Ge5B 53.38(4) . .
Ge6A Ge2B Ge5B 174.47(5) . .
Ge3B Ge2B Ge5B 87.38(4) . .
Ge6B Ge2B Ge3A 72.10(4) . .
Ge9B Ge2B Ge3A 78.15(4) . .
Ge1B Ge2B Ge3A 174.80(5) . .
Ge6A Ge2B Ge3A 49.75(3) . .
Ge3B Ge2B Ge3A 120.40(5) . .
Ge5B Ge2B Ge3A 131.55(4) . .
Ge6B Ge2B Ge2A 46.99(3) . .
Ge9B Ge2B Ge2A 93.84(4) . .
Ge1B Ge2B Ge2A 134.75(5) . .
Ge6A Ge2B Ge2A 46.67(3) . .
Ge3B Ge2B Ge2A 76.65(4) . .
Ge5B Ge2B Ge2A 138.68(4) . .
Ge3A Ge2B Ge2A 43.88(3) . .
Ge6B Ge2B C107 158.79(18) . .
Ge9B Ge2B C107 98.41(18) . .
Ge1B Ge2B C107 77.48(18) . .
Ge6A Ge2B C107 97.27(18) . .
Ge3B Ge2B C107 134.02(18) . .
Ge5B Ge2B C107 77.25(18) . .
Ge3A Ge2B C107 101.48(18) . .
Ge2A Ge2B C107 139.48(19) . .
Ge6B Ge2B C105 141.45(17) . .
Ge9B Ge2B C105 88.52(15) . .
Ge1B Ge2B C105 99.71(18) . .
Ge6A Ge2B C105 87.48(16) . .
Ge3B Ge2B C105 156.04(18) . .
Ge5B Ge2B C105 87.60(16) . .
Ge3A Ge2B C105 79.67(18) . .
Ge2A Ge2B C105 121.00(17) . .
C107 Ge2B C105 22.5(2) . .
Ge7B Ge3B Ge1B 112.33(5) . .
Ge7B Ge3B Ge2B 105.85(5) . .
Ge1B Ge3B Ge2B 59.12(4) . .
Ge7B Ge3B Ge6B 58.94(4) . .
Ge1B Ge3B Ge6B 106.51(5) . .
Ge2B Ge3B Ge6B 57.05(4) . .
Ge7B Ge3B Ge4B 58.44(4) . .
Ge1B Ge3B Ge4B 57.75(4) . .
Ge2B Ge3B Ge4B 93.49(5) . .
Ge6B Ge3B Ge4B 94.20(4) . .
Ge7B Ge3B C205 82.3(2) . 1_455
Ge1B Ge3B C205 99.3(2) . 1_455
Ge2B Ge3B C205 158.4(2) . 1_455
Ge6B Ge3B C205 139.2(2) . 1_455
Ge4B Ge3B C205 73.5(2) . 1_455
Ge7B Ge3B Ge8B 40.65(3) . .
Ge1B Ge3B Ge8B 77.33(4) . .
Ge2B Ge3B Ge8B 70.40(3) . .
Ge6B Ge3B Ge8B 50.37(3) . .
Ge4B Ge3B Ge8B 43.83(3) . .
C205 Ge3B Ge8B 108.0(2) 1_455 .
Ge7B Ge3B Ge5B 78.49(4) . .
Ge1B Ge3B Ge5B 39.66(3) . .
Ge2B Ge3B Ge5B 49.35(3) . .
Ge6B Ge3B Ge5B 71.58(4) . .
Ge4B Ge3B Ge5B 44.14(3) . .
C205 Ge3B Ge5B 115.5(2) 1_455 .
Ge8B Ge3B Ge5B 39.02(2) . .
Ge7B Ge3B NC2 78.61(19) . .
Ge1B Ge3B NC2 168.97(19) . .
Ge2B Ge3B NC2 120.69(19) . .
Ge6B Ge3B NC2 80.04(18) . .
Ge4B Ge3B NC2 131.6(2) . .
C205 Ge3B NC2 80.2(3) 1_455 .
Ge8B Ge3B NC2 113.40(18) . .
Ge5B Ge3B NC2 149.97(18) . .
Ge7B Ge3B Ge6A 125.02(5) . .
Ge1B Ge3B Ge6A 87.83(4) . .
Ge2B Ge3B Ge6A 41.43(3) . .
Ge6B Ge3B Ge6A 66.44(3) . .
Ge4B Ge3B Ge6A 134.81(5) . .
C205 Ge3B Ge6A 146.7(2) 1_455 .
Ge8B Ge3B Ge6A 105.26(3) . .
Ge5B Ge3B Ge6A 90.70(3) . .
NC2 Ge3B Ge6A 86.8(2) . .
Ge1B Ge4B Ge7B 112.15(5) . .
Ge1B Ge4B Ge8B 104.55(5) . .
Ge7B Ge4B Ge8B 57.65(4) . .
Ge1B Ge4B Ge5B 56.69(4) . .
Ge7B Ge4B Ge5B 105.10(5) . .
Ge8B Ge4B Ge5B 57.48(4) . .
Ge1B Ge4B Ge3B 58.30(4) . .
Ge7B Ge4B Ge3B 57.69(4) . .
Ge8B Ge4B Ge3B 91.15(4) . .
Ge5B Ge4B Ge3B 91.05(4) . .
Ge1B Ge4B Ge5B 120.32(5) . 2_656
Ge7B Ge4B Ge5B 89.56(4) . 2_656
Ge8B Ge4B Ge5B 42.14(3) . 2_656
Ge5B Ge4B Ge5B 64.23(4) . 2_656
Ge3B Ge4B Ge5B 133.21(4) . 2_656
Ge1B Ge4B Ge8B 86.10(4) . 2_656
Ge7B Ge4B Ge8B 123.34(5) . 2_656
Ge8B Ge4B Ge8B 66.00(4) . 2_656
Ge5B Ge4B Ge8B 40.96(3) . 2_656
Ge3B Ge4B Ge8B 132.01(4) . 2_656
Ge5B Ge4B Ge8B 39.84(2) 2_656 2_656
Ge1B Ge4B C205 94.0(2) . 1_455
Ge7B Ge4B C205 77.49(19) . 1_455
Ge8B Ge4B C205 135.06(19) . 1_455
Ge5B Ge4B C205 149.8(2) . 1_455
Ge3B Ge4B C205 64.44(19) . 1_455
Ge5B Ge4B C205 145.6(2) 2_656 1_455
Ge8B Ge4B C205 157.39(18) 2_656 1_455
Ge1B Ge4B Ge2B 40.61(3) . .
Ge7B Ge4B Ge2B 76.59(4) . .
Ge8B Ge4B Ge2B 69.14(3) . .
Ge5B Ge4B Ge2B 48.52(3) . .
Ge3B Ge4B Ge2B 42.53(3) . .
Ge5B Ge4B Ge2B 102.33(3) 2_656 .
Ge8B Ge4B Ge2B 89.49(3) 2_656 .
C205 Ge4B Ge2B 105.27(19) 1_455 .
Ge1B Ge4B Ge6B 77.28(4) . .
Ge7B Ge4B Ge6B 39.96(3) . .
Ge8B Ge4B Ge6B 48.63(3) . .
Ge5B Ge4B Ge6B 69.82(3) . .
Ge3B Ge4B Ge6B 42.52(3) . .
Ge5B Ge4B Ge6B 90.73(3) 2_656 .
Ge8B Ge4B Ge6B 103.34(3) 2_656 .
C205 Ge4B Ge6B 98.71(18) 1_455 .
Ge2B Ge4B Ge6B 37.74(2) . .
Ge1B Ge5B Ge8B 125.50(6) . 2_656
Ge1B Ge5B Ge9B 110.36(5) . .
Ge8B Ge5B Ge9B 123.37(5) 2_656 .
Ge1B Ge5B Ge8B 109.24(5) . .
Ge8B Ge5B Ge8B 92.07(5) 2_656 .
Ge9B Ge5B Ge8B 58.91(4) . .
Ge1B Ge5B Ge4B 59.08(4) . .
Ge8B Ge5B Ge4B 94.40(5) 2_656 .
Ge9B Ge5B Ge4B 107.51(5) . .
Ge8B Ge5B Ge4B 60.77(4) . .
Ge1B Ge5B Ge2B 56.04(4) . .
Ge8B Ge5B Ge2B 177.52(5) 2_656 .
Ge9B Ge5B Ge2B 55.55(4) . .
Ge8B Ge5B Ge2B 89.05(4) . .
Ge4B Ge5B Ge2B 88.08(4) . .
Ge1B Ge5B Ge5B 130.78(6) . 2_656
Ge8B Ge5B Ge5B 46.80(3) 2_656 2_656
Ge9B Ge5B Ge5B 90.83(5) . 2_656
Ge8B Ge5B Ge5B 45.27(3) . 2_656
Ge4B Ge5B Ge5B 72.44(4) . 2_656
Ge2B Ge5B Ge5B 134.28(5) . 2_656
Ge1B Ge5B Ge4B 170.66(5) . 2_656
Ge8B Ge5B Ge4B 45.43(3) 2_656 2_656
Ge9B Ge5B Ge4B 78.29(4) . 2_656
Ge8B Ge5B Ge4B 71.74(4) . 2_656
Ge4B Ge5B Ge4B 115.77(4) . 2_656
Ge2B Ge5B Ge4B 133.13(4) . 2_656
Ge5B Ge5B Ge4B 43.33(3) 2_656 2_656
Ge1B Ge5B Ge3B 41.23(4) . .
Ge8B Ge5B Ge3B 139.21(5) 2_656 .
Ge9B Ge5B Ge3B 79.28(4) . .
Ge8B Ge5B Ge3B 70.19(4) . .
Ge4B Ge5B Ge3B 44.81(3) . .
Ge2B Ge5B Ge3B 43.27(3) . .
Ge5B Ge5B Ge3B 106.92(4) 2_656 .
Ge4B Ge5B Ge3B 141.76(4) 2_656 .
Ge1B Ge5B Ge6B 78.23(4) . .
Ge8B Ge5B Ge6B 140.87(4) 2_656 .
Ge9B Ge5B Ge6B 40.27(3) . .
Ge8B Ge5B Ge6B 48.87(3) . .
Ge4B Ge5B Ge6B 70.40(3) . .
Ge2B Ge5B Ge6B 40.18(3) . .
Ge5B Ge5B Ge6B 94.11(4) 2_656 .
Ge4B Ge5B Ge6B 108.01(3) 2_656 .
Ge3B Ge5B Ge6B 40.19(2) . .
Ge2B Ge6B Ge7B 108.32(5) . .
Ge2B Ge6B Ge9B 60.27(4) . .
Ge7B Ge6B Ge9B 106.09(5) . .
Ge2B Ge6B Ge2A 88.03(4) . .
Ge7B Ge6B Ge2A 130.77(5) . .
Ge9B Ge6B Ge2A 121.90(5) . .
Ge2B Ge6B Ge3B 60.80(4) . .
Ge7B Ge6B Ge3B 58.19(4) . .
Ge9B Ge6B Ge3B 106.11(5) . .
Ge2A Ge6B Ge3B 95.84(4) . .
Ge2B Ge6B Ge8B 88.73(4) . .
Ge7B Ge6B Ge8B 53.66(4) . .
Ge9B Ge6B Ge8B 53.41(4) . .
Ge2A Ge6B Ge8B 175.28(5) . .
Ge3B Ge6B Ge8B 85.57(4) . .
Ge2B Ge6B Ge3A 66.41(4) . .
Ge7B Ge6B Ge3A 173.17(5) . .
Ge9B Ge6B Ge3A 75.45(4) . .
Ge2A Ge6B Ge3A 46.65(3) . .
Ge3B Ge6B Ge3A 114.99(4) . .
Ge8B Ge6B Ge3A 128.73(4) . .
Ge2B Ge6B Ge6A 43.72(3) . .
Ge7B Ge6B Ge6A 130.34(5) . .
Ge9B Ge6B Ge6A 92.35(4) . .
Ge2A Ge6B Ge6A 44.38(3) . .
Ge3B Ge6B Ge6A 72.55(4) . .
Ge8B Ge6B Ge6A 132.45(4) . .
Ge3A Ge6B Ge6A 42.86(3) . .
Ge2B Ge6B Ge5B 47.99(3) . .
Ge7B Ge6B Ge5B 76.64(4) . .
Ge9B Ge6B Ge5B 39.61(3) . .
Ge2A Ge6B Ge5B 135.88(4) . .
Ge3B Ge6B Ge5B 68.22(4) . .
Ge8B Ge6B Ge5B 40.74(3) . .
Ge3A Ge6B Ge5B 101.54(3) . .
Ge6A Ge6B Ge5B 91.71(3) . .
Ge2B Ge6B Ge4B 70.12(4) . .
Ge7B Ge6B Ge4B 39.97(3) . .
Ge9B Ge6B Ge4B 77.36(4) . .
Ge2A Ge6B Ge4B 138.96(4) . .
Ge3B Ge6B Ge4B 43.28(3) . .
Ge8B Ge6B Ge4B 42.29(3) . .
Ge3A Ge6B Ge4B 135.95(4) . .
Ge6A Ge6B Ge4B 105.37(3) . .
Ge5B Ge6B Ge4B 39.78(2) . .
Ge8B Ge7B Ge3B 98.10(5) . .
Ge8B Ge7B Ge6B 71.05(4) . .
Ge3B Ge7B Ge6B 62.87(4) . .
Ge8B Ge7B Ge4B 62.79(4) . .
Ge3B Ge7B Ge4B 63.87(4) . .
Ge6B Ge7B Ge4B 100.07(5) . .
Ge8B Ge7B Rb1 81.76(4) . 2_656
Ge3B Ge7B Rb1 140.87(5) . 2_656
Ge6B Ge7B Rb1 147.50(5) . 2_656
Ge4B Ge7B Rb1 82.21(4) . 2_656
Ge8B Ge7B CN1 130.8(2) . .
Ge3B Ge7B CN1 95.32(19) . .
Ge6B Ge7B CN1 73.8(2) . .
Ge4B Ge7B CN1 158.20(19) . .
Rb1 Ge7B CN1 114.4(2) 2_656 .
Ge8B Ge7B Ge9B 35.05(3) . .
Ge3B Ge7B Ge9B 73.87(4) . .
Ge6B Ge7B Ge9B 37.02(3) . .
Ge4B Ge7B Ge9B 74.06(4) . .
Rb1 Ge7B Ge9B 116.56(3) 2_656 .
CN1 Ge7B Ge9B 107.8(2) . .
Ge8B Ge7B Ge2B 65.53(3) . .
Ge3B Ge7B Ge2B 37.80(3) . .
Ge6B Ge7B Ge2B 35.55(3) . .
Ge4B Ge7B Ge2B 66.23(4) . .
Rb1 Ge7B Ge2B 141.98(4) 2_656 .
CN1 Ge7B Ge2B 101.9(2) . .
Ge9B Ge7B Ge2B 36.24(2) . .
Ge8B Ge7B C205 128.12(18) . 1_455
Ge3B Ge7B C205 60.29(19) . 1_455
Ge6B Ge7B C205 121.74(19) . 1_455
Ge4B Ge7B C205 65.40(18) . 1_455
Rb1 Ge7B C205 88.94(18) 2_656 1_455
CN1 Ge7B C205 99.5(3) . 1_455
Ge9B Ge7B C205 128.26(19) . 1_455
Ge2B Ge7B C205 96.15(19) . 1_455
Ge8B Ge7B Ge5B 35.26(3) . .
Ge3B Ge7B Ge5B 64.66(4) . .
Ge6B Ge7B Ge5B 66.47(3) . .
Ge4B Ge7B Ge5B 38.33(3) . .
Rb1 Ge7B Ge5B 100.83(3) 2_656 .
CN1 Ge7B Ge5B 140.2(2) . .
Ge9B Ge7B Ge5B 35.76(2) . .
Ge2B Ge7B Ge5B 41.15(2) . .
C205 Ge7B Ge5B 99.02(18) 1_455 .
Ge5B Ge8B Ge9B 121.35(5) 2_656 .
Ge5B Ge8B Ge7B 127.81(5) 2_656 .
Ge9B Ge8B Ge7B 109.76(5) . .
Ge5B Ge8B Ge5B 87.93(5) 2_656 .
Ge9B Ge8B Ge5B 60.16(4) . .
Ge7B Ge8B Ge5B 110.16(5) . .
Ge5B Ge8B Ge4B 92.44(5) 2_656 .
Ge9B Ge8B Ge4B 109.26(5) . .
Ge7B Ge8B Ge4B 59.56(4) . .
Ge5B Ge8B Ge4B 61.75(4) . .
Ge5B Ge8B Ge6B 176.87(5) 2_656 .
Ge9B Ge8B Ge6B 55.53(4) . .
Ge7B Ge8B Ge6B 55.29(4) . .
Ge5B Ge8B Ge6B 90.39(4) . .
Ge4B Ge8B Ge6B 89.09(4) . .
Ge5B Ge8B C303 100.98(17) 2_656 .
Ge9B Ge8B C303 91.24(18) . .
Ge7B Ge8B C303 87.07(18) . .
Ge5B Ge8B C303 149.92(19) . .
Ge4B Ge8B C303 144.86(19) . .
Ge6B Ge8B C303 79.22(17) . .
Ge5B Ge8B Ge8B 44.67(3) 2_656 2_656
Ge9B Ge8B Ge8B 90.38(5) . 2_656
Ge7B Ge8B Ge8B 131.51(6) . 2_656
Ge5B Ge8B Ge8B 43.26(3) . 2_656
Ge4B Ge8B Ge8B 72.31(4) . 2_656
Ge6B Ge8B Ge8B 133.59(5) . 2_656
C303 Ge8B Ge8B 137.68(18) . 2_656
Ge5B Ge8B C301 88.85(17) 2_656 .
Ge9B Ge8B C301 81.24(17) . .
Ge7B Ge8B C301 109.57(18) . .
Ge5B Ge8B C301 131.68(18) . .
Ge4B Ge8B C301 166.56(18) . .
Ge6B Ge8B C301 90.29(16) . .
C303 Ge8B C301 22.7(2) . .
Ge8B Ge8B C301 117.01(18) 2_656 .
Ge5B Ge8B Ge4B 44.64(3) 2_656 2_656
Ge9B Ge8B Ge4B 77.07(4) . 2_656
Ge7B Ge8B Ge4B 171.55(5) . 2_656
Ge5B Ge8B Ge4B 68.42(4) . 2_656
Ge4B Ge8B Ge4B 114.00(4) . 2_656
Ge6B Ge8B Ge4B 132.24(4) . 2_656
C303 Ge8B Ge4B 97.94(18) . 2_656
Ge8B Ge8B Ge4B 41.69(3) 2_656 2_656
C301 Ge8B Ge4B 75.90(18) . 2_656
Ge8B Ge9B Ge5B 60.93(4) . .
Ge8B Ge9B Ge2B 98.69(5) . .
Ge5B Ge9B Ge2B 69.67(4) . .
Ge8B Ge9B Ge6B 71.06(4) . .
Ge5B Ge9B Ge6B 100.12(5) . .
Ge2B Ge9B Ge6B 59.03(4) . .
Ge8B Ge9B C102 145.14(17) . .
Ge5B Ge9B C102 105.64(16) . .
Ge2B Ge9B C102 106.37(17) . .
Ge6B Ge9B C102 143.19(17) . .
Ge8B Ge9B O33 81.58(11) . .
Ge5B Ge9B O33 133.85(11) . .
Ge2B Ge9B O33 147.44(12) . .
Ge6B Ge9B O33 91.14(12) . .
C102 Ge9B O33 89.63(19) . .
Ge8B Ge9B C101 158.93(16) . .
Ge5B Ge9B C101 101.14(15) . .
Ge2B Ge9B C101 83.67(16) . .
Ge6B Ge9B C101 126.22(16) . .
C102 Ge9B C101 22.9(2) . .
O33 Ge9B C101 107.67(19) . .
Ge8B Ge9B O11 140.57(11) . .
Ge5B Ge9B O11 80.58(11) . .
Ge2B Ge9B O11 73.58(10) . .
Ge6B Ge9B O11 128.11(10) . .
C102 Ge9B O11 36.04(18) . .
O33 Ge9B O11 125.59(15) . .
C101 Ge9B O11 20.78(17) . .
Ge8B Ge9B C307 91.59(17) . .
Ge5B Ge9B C307 128.02(16) . .
Ge2B Ge9B C307 162.31(16) . .
Ge6B Ge9B C307 111.88(16) . .
C102 Ge9B C307 71.3(2) . .
O33 Ge9B C307 20.97(19) . .
C101 Ge9B C307 91.9(2) . .
O11 Ge9B C307 107.10(19) . .
Ge8B Ge9B Ge3A 135.62(5) . .
Ge5B Ge9B Ge3A 129.99(5) . .
Ge2B Ge9B Ge3A 61.71(3) . .
Ge6B Ge9B Ge3A 64.73(3) . .
C102 Ge9B Ge3A 78.55(16) . .
O33 Ge9B Ge3A 95.33(10) . .
C101 Ge9B Ge3A 63.71(15) . .
O11 Ge9B Ge3A 75.47(10) . .
C307 Ge9B Ge3A 100.99(16) . .
O11 Rb1 O15 111.73(19) . .
O11 Rb1 O13 110.11(19) . .
O15 Rb1 O13 111.7(2) . .
O11 Rb1 O14 132.58(19) . .
O15 Rb1 O14 55.77(19) . .
O13 Rb1 O14 56.08(19) . .
O11 Rb1 O16 56.1(2) . .
O15 Rb1 O16 56.2(2) . .
O13 Rb1 O16 136.63(19) . .
O14 Rb1 O16 100.54(19) . .
O11 Rb1 O12 55.62(18) . .
O15 Rb1 O12 143.19(18) . .
O13 Rb1 O12 56.50(18) . .
O14 Rb1 O12 104.59(18) . .
O16 Rb1 O12 105.83(18) . .
O11 Rb1 C102 41.2(2) . .
O15 Rb1 C102 150.3(2) . .
O13 Rb1 C102 77.5(2) . .
O14 Rb1 C102 127.5(2) . .
O16 Rb1 C102 97.1(2) . .
O12 Rb1 C102 23.0(2) . .
O11 Rb1 C108 77.5(2) . .
O15 Rb1 C108 149.0(2) . .
O13 Rb1 C108 40.3(2) . .
O14 Rb1 C108 95.6(2) . .
O16 Rb1 C108 128.9(2) . .
O12 Rb1 C108 23.2(2) . .
C102 Rb1 C108 38.6(2) . .
O11 Rb1 Ge7B 144.15(14) . 2_656
O15 Rb1 Ge7B 92.17(14) . 2_656
O13 Rb1 Ge7B 83.14(14) . 2_656
O14 Rb1 Ge7B 82.79(13) . 2_656
O16 Rb1 Ge7B 133.93(14) . 2_656
O12 Rb1 Ge7B 117.84(12) . 2_656
C102 Rb1 Ge7B 117.32(17) . 2_656
C108 Rb1 Ge7B 95.84(17) . 2_656
O11 Rb1 C111 76.1(2) . .
O15 Rb1 C111 40.7(3) . .
O13 Rb1 C111 145.7(3) . .
O14 Rb1 C111 94.2(3) . .
O16 Rb1 C111 22.5(2) . .
O12 Rb1 C111 128.2(2) . .
C102 Rb1 C111 117.1(3) . .
C108 Rb1 C111 151.4(2) . .
Ge7B Rb1 C111 112.05(18) 2_656 .
O11 Rb1 C103 141.4(2) . .
O15 Rb1 C103 39.8(2) . .
O13 Rb1 C103 74.7(2) . .
O14 Rb1 C103 21.2(2) . .
O16 Rb1 C103 93.2(2) . .
O12 Rb1 C103 125.8(2) . .
C102 Rb1 C103 148.7(2) . .
C108 Rb1 C103 115.1(3) . .
Ge7B Rb1 C103 73.45(18) 2_656 .
C111 Rb1 C103 80.4(3) . .
O11 Rb1 C107 39.5(2) . .
O15 Rb1 C107 76.3(2) . .
O13 Rb1 C107 142.7(2) . .
O14 Rb1 C107 121.8(2) . .
O16 Rb1 C107 21.7(2) . .
O12 Rb1 C107 94.5(2) . .
C102 Rb1 C107 80.1(3) . .
C108 Rb1 C107 117.0(3) . .
Ge7B Rb1 C107 133.90(18) 2_656 .
C111 Rb1 C107 37.1(3) . .
C103 Rb1 C107 114.6(3) . .
C101 O11 C105 112.7(8) . .
C101 O11 Rb1 122.9(5) . .
C105 O11 Rb1 123.7(6) . .
C101 O11 Ge9B 79.1(5) . .
C105 O11 Ge9B 111.0(6) . .
Rb1 O11 Ge9B 88.14(16) . .
C101 O11 Ge2B 97.5(5) . .
C105 O11 Ge2B 72.7(6) . .
Rb1 O11 Ge2B 106.08(18) . .
Ge9B O11 Ge2B 38.55(7) . .
C102 O12 C108 112.7(8) . .
C102 O12 Rb1 98.9(5) . .
C108 O12 Rb1 99.2(5) . .
C109 O13 C104 110.4(8) . .
C109 O13 Rb1 120.2(6) . .
C104 O13 Rb1 120.8(6) . .
C103 O14 C106 110.9(8) . .
C103 O14 Rb1 107.6(6) . .
C106 O14 Rb1 112.2(6) . .
C112 O15 C110 111.5(8) . .
C112 O15 Rb1 121.6(6) . .
C110 O15 Rb1 119.4(6) . .
C111 O16 C107 110.7(9) . .
C111 O16 Rb1 101.2(6) . .
C107 O16 Rb1 105.7(6) . .
O11 C101 C102 107.9(8) . .
O11 C101 Ge9B 80.1(5) . .
C102 C101 Ge9B 73.1(5) . .
O11 C101 Ge3A 110.3(6) . .
C102 C101 Ge3A 110.1(6) . .
Ge9B C101 Ge3A 59.26(15) . .
O12 C102 C101 108.7(8) . .
O12 C102 Rb1 58.1(5) . .
C101 C102 Rb1 87.0(6) . .
O12 C102 Ge9B 135.6(6) . .
C101 C102 Ge9B 84.0(6) . .
Rb1 C102 Ge9B 81.2(2) . .
O14 C103 C112 107.5(9) . .
O14 C103 Rb1 51.1(5) . .
C112 C103 Rb1 85.0(6) . .
O13 C104 C106 108.0(8) . .
O13 C104 Ge4A 100.1(6) . 2_756
C106 C104 Ge4A 137.5(6) . 2_756
O11 C105 C107 108.6(9) . .
O11 C105 Ge2B 86.5(6) . .
C107 C105 Ge2B 74.3(7) . .
O11 C105 Ge7A 113.2(6) . .
C107 C105 Ge7A 118.4(7) . .
Ge2B C105 Ge7A 65.43(18) . .
O14 C106 C104 108.4(9) . .
O16 C107 C105 109.2(9) . .
O16 C107 Rb1 52.6(5) . .
C105 C107 Rb1 83.6(6) . .
O16 C107 Ge2B 142.6(7) . .
C105 C107 Ge2B 83.2(7) . .
Rb1 C107 Ge2B 96.3(3) . .
O16 C107 Ge1B 114.5(6) . .
C105 C107 Ge1B 121.5(8) . .
Rb1 C107 Ge1B 93.5(2) . .
Ge2B C107 Ge1B 38.89(12) . .
O16 C107 Ge5B 99.4(6) . .
C105 C107 Ge5B 102.1(7) . .
Rb1 C107 Ge5B 60.49(17) . .
Ge2B C107 Ge5B 43.32(13) . .
Ge1B C107 Ge5B 35.46(10) . .
O12 C108 C109 109.7(8) . .
O12 C108 Rb1 57.6(5) . .
C109 C108 Rb1 88.5(6) . .
O13 C109 C108 107.3(9) . .
O13 C109 Ge3A 136.1(7) . 2_756
C108 C109 Ge3A 112.8(7) . 2_756
O13 C109 Ge4A 108.9(6) . 2_756
C108 C109 Ge4A 140.3(6) . 2_756
Ge3A C109 Ge4A 43.59(13) 2_756 2_756
O13 C109 Ge7A 143.8(7) . 2_756
C108 C109 Ge7A 103.2(6) . 2_756
Ge3A C109 Ge7A 37.45(10) 2_756 2_756
Ge4A C109 Ge7A 37.35(10) 2_756 2_756
O15 C110 C111 108.8(9) . .
O16 C111 C110 109.4(10) . .
O16 C111 Rb1 56.4(5) . .
C110 C111 Rb1 87.8(6) . .
O15 C112 C103 107.1(9) . .
O22 Rb2 O25 115.5(2) . .
O22 Rb2 O21 116.5(2) . .
O25 Rb2 O21 113.3(2) . .
O22 Rb2 O23 58.39(19) . .
O25 Rb2 O23 145.9(2) . .
O21 Rb2 O23 58.3(2) . .
O22 Rb2 O26 58.1(2) . .
O25 Rb2 O26 57.4(2) . .
O21 Rb2 O26 142.3(2) . .
O23 Rb2 O26 106.92(19) . .
O22 Rb2 O24 148.7(2) . .
O25 Rb2 O24 57.0(2) . .
O21 Rb2 O24 56.7(2) . .
O23 Rb2 O24 108.9(2) . .
O26 Rb2 O24 106.7(2) . .
O22 Rb2 Ge7A 127.76(15) . .
O25 Rb2 Ge7A 96.03(16) . .
O21 Rb2 Ge7A 82.91(15) . .
O23 Rb2 Ge7A 114.00(13) . .
O26 Rb2 Ge7A 131.90(14) . .
O24 Rb2 Ge7A 83.25(16) . .
O22 Rb2 C202 41.4(2) . .
O25 Rb2 C202 152.6(2) . .
O21 Rb2 C202 78.3(2) . .
O23 Rb2 C202 22.6(2) . .
O26 Rb2 C202 97.8(2) . .
O24 Rb2 C202 131.4(3) . .
Ge7A Rb2 C202 110.31(19) . .
O22 Rb2 C212 153.8(3) . .
O25 Rb2 C212 40.9(3) . .
O21 Rb2 C212 76.4(2) . .
O23 Rb2 C212 130.9(3) . .
O26 Rb2 C212 97.4(2) . .
O24 Rb2 C212 22.1(2) . .
Ge7A Rb2 C212 74.3(2) . .
C202 Rb2 C212 153.4(3) . .
O22 Rb2 C206 78.6(2) . .
O25 Rb2 C206 149.0(3) . .
O21 Rb2 C206 40.3(2) . .
O23 Rb2 C206 21.9(2) . .
O26 Rb2 C206 128.5(2) . .
O24 Rb2 C206 96.1(2) . .
Ge7A Rb2 C206 95.52(17) . .
C202 Rb2 C206 38.2(3) . .
C212 Rb2 C206 116.6(3) . .
O22 Rb2 C203 40.6(2) . .
O25 Rb2 C203 76.6(2) . .
O21 Rb2 C203 149.8(2) . .
O23 Rb2 C203 96.9(2) . .
O26 Rb2 C203 21.8(2) . .
O24 Rb2 C203 128.6(2) . .
Ge7A Rb2 C203 125.72(18) . .
C202 Rb2 C203 81.9(3) . .
C212 Rb2 C203 117.5(3) . .
C206 Rb2 C203 118.3(3) . .
O22 Rb2 C204 77.3(3) . .
O25 Rb2 C204 39.5(3) . .
O21 Rb2 C204 146.0(3) . .
O23 Rb2 C204 128.0(2) . .
O26 Rb2 C204 21.3(2) . .
O24 Rb2 C204 94.7(3) . .
Ge7A Rb2 C204 114.26(18) . .
C202 Rb2 C204 118.2(3) . .
C212 Rb2 C204 80.4(3) . .
C206 Rb2 C204 149.3(3) . .
C203 Rb2 C204 37.3(3) . .
C205 O21 C208 113.0(9) . .
C205 O21 Rb2 117.8(6) . .
C208 O21 Rb2 120.6(6) . .
C207 O22 C201 113.3(8) . .
C207 O22 Rb2 118.4(6) . .
C201 O22 Rb2 120.5(7) . .
C206 O23 C202 113.0(8) . .
C206 O23 Rb2 106.8(6) . .
C202 O23 Rb2 103.9(6) . .
C212 O24 C210 112.0(10) . .
C212 O24 Rb2 102.3(7) . .
C210 O24 Rb2 106.1(7) . .
C209 O25 C211 113.2(9) . .
C209 O25 Rb2 119.8(7) . .
C211 O25 Rb2 119.9(6) . .
C204 O26 C203 112.1(9) . .
C204 O26 Rb2 108.2(6) . .
C203 O26 Rb2 107.0(5) . .
O22 C201 C203 111.1(9) . .
O22 C201 Ge5A 152.3(7) . 2_765
C203 C201 Ge5A 94.9(6) . 2_765
O22 C201 Ge8A 127.5(7) . 2_765
C203 C201 Ge8A 115.7(7) . 2_765
Ge5A C201 Ge8A 38.90(12) 2_765 2_765
O23 C202 C207 108.6(10) . .
O23 C202 Rb2 53.5(5) . .
C207 C202 Rb2 84.2(6) . .
O26 C203 C201 110.0(9) . .
O26 C203 Rb2 51.2(4) . .
C201 C203 Rb2 82.2(6) . .
O26 C203 Ge5A 113.9(6) . 2_765
C201 C203 Ge5A 64.7(6) . 2_765
Rb2 C203 Ge5A 136.8(3) . 2_765
O26 C204 C209 112.6(10) . .
O26 C204 Rb2 50.6(5) . .
C209 C204 Rb2 84.3(6) . .
O21 C205 C206 110.4(10) . .
O21 C205 Ge3B 142.7(8) . 1_655
C206 C205 Ge3B 105.6(7) . 1_655
O21 C205 Ge4B 114.7(7) . 1_655
C206 C205 Ge4B 128.5(7) . 1_655
Ge3B C205 Ge4B 42.09(13) 1_655 1_655
O21 C205 Ge7B 146.9(7) . 1_655
C206 C205 Ge7B 91.7(6) . 1_655
Ge3B C205 Ge7B 37.41(11) 1_655 1_655
Ge4B C205 Ge7B 37.11(10) 1_655 1_655
O23 C206 C205 110.9(9) . .
O23 C206 Rb2 51.3(4) . .
C205 C206 Rb2 83.6(6) . .
O22 C207 C202 110.5(9) . .
O22 C207 Rb2 42.3(5) . .
C202 C207 Rb2 72.6(6) . .
O21 C208 C210 109.0(10) . .
O25 C209 C204 108.4(9) . .
O24 C210 C208 107.1(11) . .
O24 C210 Rb2 52.4(5) . .
C208 C210 Rb2 82.0(7) . .
O24 C210 Ge7A 87.9(7) . .
C208 C210 Ge7A 106.6(8) . .
Rb2 C210 Ge7A 52.11(16) . .
O25 C211 C212 109.4(10) . .
O24 C212 C211 110.0(11) . .
O24 C212 Rb2 55.6(5) . .
C211 C212 Rb2 85.7(7) . .
O33 Rb3 O36 105.8(2) . .
O33 Rb3 O31 132.14(18) . .
O36 Rb3 O31 55.58(19) . .
O33 Rb3 O34 110.01(19) . .
O36 Rb3 O34 109.34(19) . .
O31 Rb3 O34 55.01(18) . .
O33 Rb3 O35 55.32(19) . .
O36 Rb3 O35 128.80(18) . .
O31 Rb3 O35 99.42(18) . .
O34 Rb3 O35 55.30(18) . .
O33 Rb3 O32 53.35(19) . .
O36 Rb3 O32 54.31(18) . .
O31 Rb3 O32 102.85(18) . .
O34 Rb3 O32 135.92(17) . .
O35 Rb3 O32 100.23(18) . .
O33 Rb3 C302 40.4(2) . .
O36 Rb3 C302 74.9(2) . .
O31 Rb3 C302 125.8(2) . .
O34 Rb3 C302 146.2(2) . .
O35 Rb3 C302 95.1(2) . .
O32 Rb3 C302 23.0(2) . .
O33 Rb3 Ge1A 148.83(14) . .
O36 Rb3 Ge1A 88.23(13) . .
O31 Rb3 Ge1A 78.78(12) . .
O34 Rb3 Ge1A 90.42(13) . .
O35 Rb3 Ge1A 134.13(13) . .
O32 Rb3 Ge1A 125.09(13) . .
C302 Rb3 Ge1A 123.38(17) . .
O33 Rb3 C303 40.0(2) . .
O36 Rb3 C303 137.6(2) . .
O31 Rb3 C303 121.7(2) . .
O34 Rb3 C303 75.1(2) . .
O35 Rb3 C303 22.3(2) . .
O32 Rb3 C303 92.2(2) . .
C302 Rb3 C303 80.1(3) . .
Ge1A Rb3 C303 134.16(17) . .
O33 Rb3 C304 141.1(2) . .
O36 Rb3 C304 75.7(2) . .
O31 Rb3 C304 21.7(2) . .
O34 Rb3 C304 39.6(2) . .
O35 Rb3 C304 92.7(2) . .
O32 Rb3 C304 124.5(2) . .
C302 Rb3 C304 147.5(2) . .
Ge1A Rb3 C304 68.84(16) . .
C303 Rb3 C304 114.1(2) . .
O33 Rb3 C308 137.5(2) . .
O36 Rb3 C308 39.5(2) . .
O31 Rb3 C308 21.2(2) . .
O34 Rb3 C308 75.1(2) . .
O35 Rb3 C308 119.9(2) . .
O32 Rb3 C308 92.7(2) . .
C302 Rb3 C308 114.2(2) . .
Ge1A Rb3 C308 69.25(16) . .
C303 Rb3 C308 141.7(2) . .
C304 Rb3 C308 37.1(2) . .
O33 Rb3 Ge3A 110.67(14) . .
O36 Rb3 Ge3A 94.03(13) . .
O31 Rb3 Ge3A 114.03(12) . .
O34 Rb3 Ge3A 124.47(12) . .
O35 Rb3 Ge3A 136.31(13) . .
O32 Rb3 Ge3A 98.83(12) . .
C302 Rb3 Ge3A 87.60(17) . .
Ge1A Rb3 Ge3A 39.34(3) . .
C303 Rb3 Ge3A 118.72(17) . .
C304 Rb3 Ge3A 107.98(16) . .
C308 Rb3 Ge3A 97.93(16) . .
C308 O31 C304 112.2(7) . .
C308 O31 Rb3 108.2(5) . .
C304 O31 Rb3 107.0(6) . .
C302 O32 C312 110.7(8) . .
C302 O32 Rb3 96.0(5) . .
C312 O32 Rb3 102.6(6) . .
C307 O33 C301 111.9(8) . .
C307 O33 Rb3 124.1(6) . .
C301 O33 Rb3 124.0(6) . .
C307 O33 Ge9B 85.2(5) . .
C301 O33 Ge9B 102.1(5) . .
Rb3 O33 Ge9B 81.71(15) . .
C305 O34 C310 113.3(8) . .
C305 O34 Rb3 119.1(6) . .
C310 O34 Rb3 120.2(6) . .
C309 O35 C303 109.4(8) . .
C309 O35 Rb3 105.3(6) . .
C303 O35 Rb3 102.7(6) . .
C311 O36 C306 113.3(8) . .
C311 O36 Rb3 122.8(6) . .
C306 O36 Rb3 119.1(5) . .
O33 C301 C303 109.6(9) . .
O33 C301 Ge8B 94.7(5) . .
C303 C301 Ge8B 69.5(6) . .
O32 C302 C307 109.6(8) . .
O32 C302 Rb3 61.0(5) . .
C307 C302 Rb3 86.9(6) . .
O32 C302 Ge9B 130.2(6) . .
C307 C302 Ge9B 74.7(6) . .
Rb3 C302 Ge9B 70.01(19) . .
O35 C303 C301 109.6(8) . .
O35 C303 Ge8B 143.2(6) . .
C301 C303 Ge8B 87.8(6) . .
O35 C303 Rb3 55.0(4) . .
C301 C303 Rb3 85.0(6) . .
Ge8B C303 Rb3 96.5(3) . .
O35 C303 Ge6B 99.1(5) . .
C301 C303 Ge6B 107.4(7) . .
Ge8B C303 Ge6B 44.15(12) . .
Rb3 C303 Ge6B 60.21(16) . .
O31 C304 C305 108.5(8) . .
O31 C304 Rb3 51.4(4) . .
C305 C304 Rb3 87.0(6) . .
O31 C304 Ge1A 100.9(6) . 2_755
C305 C304 Ge1A 123.1(7) . 2_755
Rb3 C304 Ge1A 146.6(3) . 2_755
O31 C304 Ge1A 84.4(5) . .
C305 C304 Ge1A 119.2(7) . .
Rb3 C304 Ge1A 54.97(15) . .
Ge1A C304 Ge1A 111.1(2) 2_755 .
O34 C305 C304 110.8(9) . .
O36 C306 C308 109.4(8) . .
O33 C307 C302 108.5(8) . .
O33 C307 Ge9B 73.8(5) . .
C302 C307 Ge9B 83.5(6) . .
O31 C308 C306 107.8(8) . .
O31 C308 Rb3 50.6(4) . .
C306 C308 Rb3 85.3(6) . .
O31 C308 Ge5A 93.6(5) . 2_755
C306 C308 Ge5A 96.0(6) . 2_755
Rb3 C308 Ge5A 141.9(3) . 2_755
O31 C308 Ge1A 97.6(5) . 2_755
C306 C308 Ge1A 128.8(6) . 2_755
Rb3 C308 Ge1A 142.2(3) . 2_755
Ge5A C308 Ge1A 37.51(10) 2_755 2_755
O31 C308 Ge1A 83.5(5) . .
C306 C308 Ge1A 117.4(6) . .
Rb3 C308 Ge1A 54.63(14) . .
Ge5A C308 Ge1A 145.8(3) 2_755 .
Ge1A C308 Ge1A 108.9(2) 2_755 .
O35 C309 C310 108.6(9) . .
O34 C310 C309 108.3(9) . .
O36 C311 C312 108.9(9) . .
O32 C312 C311 108.7(8) . .
O41 Rb4 O44 136.3(5) . .
O41 Rb4 O43 104.3(4) . .
O44 Rb4 O43 55.6(4) . .
O41 Rb4 O45 62.0(5) . .
O44 Rb4 O45 96.7(6) . .
O43 Rb4 O45 125.9(4) . .
O41 Rb4 O42 57.1(4) . .
O44 Rb4 O42 109.6(4) . .
O43 Rb4 O42 55.0(4) . .
O45 Rb4 O42 113.9(4) . .
O41 Rb4 C409 41.6(4) . .
O44 Rb4 C409 116.2(6) . .
O43 Rb4 C409 128.2(4) . .
O45 Rb4 C409 21.6(4) . .
O42 Rb4 C409 97.1(3) . .
O41 Rb4 C408 94.7(6) . .
O44 Rb4 C408 63.0(6) . .
O43 Rb4 C408 107.8(4) . .
O45 Rb4 C408 35.2(5) . .
O42 Rb4 C408 132.7(4) . .
C409 Rb4 C408 56.7(5) . .
O41 Rb4 C405 23.8(5) . .
O44 Rb4 C405 139.7(6) . .
O43 Rb4 C405 127.3(6) . .
O45 Rb4 C405 46.3(6) . .
O42 Rb4 C405 80.2(6) . .
C409 Rb4 C405 24.9(5) . .
C408 Rb4 C405 81.5(6) . .
O41 Rb4 C401 20.7(4) . .
O44 Rb4 C401 141.8(5) . .
O43 Rb4 C401 94.0(5) . .
O45 Rb4 C401 82.6(6) . .
O42 Rb4 C401 40.7(4) . .
C409 Rb4 C401 61.8(4) . .
C408 Rb4 C401 115.1(5) . .
C405 Rb4 C401 40.5(6) . .
O41 Rb4 Ge9A 123.4(3) . .
O44 Rb4 Ge9A 85.3(3) . .
O43 Rb4 Ge9A 132.2(3) . .
O45 Rb4 Ge9A 80.3(3) . .
O42 Rb4 Ge9A 157.0(2) . .
C409 Rb4 Ge9A 91.4(3) . .
C408 Rb4 Ge9A 69.4(3) . .
C405 Rb4 Ge9A 100.0(5) . .
C401 Rb4 Ge9A 131.5(4) . .
O41 Rb4 C406 130.0(4) . .
O44 Rb4 C406 17.2(4) . .
O43 Rb4 C406 38.5(5) . .
O45 Rb4 C406 108.0(5) . .
O42 Rb4 C406 92.8(4) . .
C409 Rb4 C406 124.4(4) . .
C408 Rb4 C406 77.0(5) . .
C405 Rb4 C406 143.1(4) . .
C401 Rb4 C406 128.5(5) . .
Ge9A Rb4 C406 99.9(4) . .
O41 Rb4 C411 135.6(5) . .
O44 Rb4 C411 19.8(5) . .
O43 Rb4 C411 75.3(5) . .
O45 Rb4 C411 82.0(6) . .
O42 Rb4 C411 128.1(4) . .
C409 Rb4 C411 103.2(5) . .
C408 Rb4 C411 46.8(6) . .
C405 Rb4 C411 128.1(6) . .
C401 Rb4 C411 150.6(4) . .
Ge9A Rb4 C411 69.7(3) . .
C406 Rb4 C411 37.0(5) . .
C401 O41 C405 122.9(19) . .
C401 O41 Rb4 109.8(12) . .
C405 O41 Rb4 102.4(14) . .
C401 O41 Ge1B 63.9(11) . .
C405 O41 Ge1B 69.4(10) . .
Rb4 O41 Ge1B 91.7(3) . .
C404 O42 C402 123.8(19) . .
C404 O42 Rb4 119.6(13) . .
C402 O42 Rb4 113.9(13) . .
C403 O43 C407 119.9(16) . .
C403 O43 Rb4 115.9(12) . .
C407 O43 Rb4 117.9(13) . .
C406 O44 C411 129(2) . .
C406 O44 Rb4 117.6(16) . .
C411 O44 Rb4 113.5(15) . .
C409 O45 C412 129(2) . .
C409 O45 Rb4 102.6(12) . .
C412 O45 Rb4 126.6(18) . .
C409 O45 Ge6A 89.7(10) . .
C412 O45 Ge6A 111.7(10) . .
Rb4 O45 Ge6A 75.6(3) . .
C410 O406 C408 137(3) . .
O41 C401 C402 114.4(16) . .
O41 C401 Rb4 49.5(10) . .
C402 C401 Rb4 85.1(13) . .
O41 C401 Ge1B 96.5(13) . .
C402 C401 Ge1B 131.2(12) . .
Rb4 C401 Ge1B 88.1(5) . .
O42 C402 C401 118(2) . .
O43 C403 C404 122.8(17) . .
O43 C403 Rb4 45.8(9) . .
C404 C403 Rb4 83.4(11) . .
O42 C404 C403 118.6(19) . .
O41 C405 C409 104.1(15) . .
O41 C405 Rb4 53.8(10) . .
C409 C405 Rb4 76.7(11) . .
O41 C405 Ge1B 89.3(12) . .
C409 C405 Ge1B 146.1(16) . .
Rb4 C405 Ge1B 87.3(5) . .
O41 C405 Ge6A 117.3(14) . .
C409 C405 Ge6A 75.1(13) . .
Rb4 C405 Ge6A 66.0(5) . .
Ge1B C405 Ge6A 71.1(4) . .
O44 C406 C407 128(2) . .
O44 C406 Rb4 45.2(13) . .
C407 C406 Rb4 84.3(13) . .
O44 C406 Ge9A 129.6(17) . 2_665
C407 C406 Ge9A 89.5(11) . 2_665
Rb4 C406 Ge9A 153.5(6) . 2_665
O43 C407 C406 111.7(17) . .
O43 C407 Ge5A 142.3(13) . 2_665
C406 C407 Ge5A 101.6(13) . 2_665
O406 C408 C412 130.9(18) . .
O406 C408 Rb4 89.8(14) . .
C412 C408 Rb4 99.4(17) . .
O406 C408 Ge8A 136.5(18) . .
C412 C408 Ge8A 91.4(10) . .
Rb4 C408 Ge8A 92.9(4) . .
O406 C408 Ge9A 115.5(12) . .
C412 C408 Ge9A 109.7(12) . .
Rb4 C408 Ge9A 56.8(3) . .
Ge8A C408 Ge9A 38.94(15) . .
O45 C409 C405 133.3(17) . .
O45 C409 Rb4 55.8(11) . .
C405 C409 Rb4 78.4(11) . .
O45 C409 Ge6A 71.3(9) . .
C405 C409 Ge6A 83.8(12) . .
Rb4 C409 Ge6A 67.6(2) . .
O406 C410 C411 123(4) . .
C410 C411 O44 105(2) . .
C410 C411 Rb4 98(3) . .
O44 C411 Rb4 46.7(11) . .
C410 C411 Ge9A 116(2) . .
O44 C411 Ge9A 93.3(12) . .
Rb4 C411 Ge9A 54.6(3) . .
C408 C412 O45 98.3(18) . .
C408 C412 Ge8A 69.1(9) . .
O45 C412 Ge8A 90.5(9) . .
CN1 NC1 Ge2A 100.7(8) . .
CN2 NC2 Ge2A 111.3(8) . .
CN2 NC2 Ge9A 141.7(9) . .
Ge2A NC2 Ge9A 38.33(14) . .
CN2 NC2 Ge3B 122.6(9) . .
Ge2A NC2 Ge3B 61.8(2) . .
Ge9A NC2 Ge3B 70.2(3) . .
NC2 CN2 CN1 114.7(11) . .
NC1 CN1 CN2 112.1(13) . .
NC1 CN1 Ge7B 126.6(9) . .
CN2 CN1 Ge7B 90.7(9) . .
NC1 CN1 Ge2A 59.2(7) . .
CN2 CN1 Ge2A 97.0(8) . .
Ge7B CN1 Ge2A 70.9(2) . .
NC1 CN1 Ge6B 90.1(8) . .
CN2 CN1 Ge6B 105.3(8) . .
Ge7B CN1 Ge6B 36.52(13) . .
Ge2A CN1 Ge6B 37.12(12) . .

loop_
_geom_bond_atom_site_label_1
_geom_bond_atom_site_label_2
_geom_bond_distance
_geom_bond_site_symmetry_2
Ge1A Ge2A 2.5172(15) .
Ge1A Ge4A 2.5740(15) .
Ge1A Ge3A 2.6052(16) .
Ge1A Ge5A 2.6226(15) .
Ge1A Rb3 3.6574(13) .
Ge1A C304 4.056(11) 2_755
Ge1A C308 4.140(11) 2_755
Ge1A C304 4.165(11) .
Ge1A Ge9A 4.1700(15) .
Ge1A C308 4.194(10) .
Ge2A Ge9A 2.5507(14) .
Ge2A Ge6A 2.6604(15) .
Ge2A Ge6B 2.6730(14) .
Ge2A Ge3A 2.7017(15) .
Ge2A Ge5A 2.9865(14) .
Ge2A NC1 3.641(12) .
Ge2A Ge2B 3.6533(15) .
Ge2A NC2 3.861(14) .
Ge2A Ge4A 3.8665(15) .
Ge3A Ge7A 2.5799(15) .
Ge3A Ge6A 2.7471(15) .
Ge3A Ge4A 2.8251(14) .
Ge3A Ge2B 3.5743(15) .
Ge3A Ge6B 3.7114(14) .
Ge3A C109 3.730(11) 2_756
Ge3A Ge9B 3.9725(15) .
Ge3A Rb3 4.0161(14) .
Ge4A Ge7A 2.5991(16) .
Ge4A Ge8A 2.6577(15) .
Ge4A Ge5A 2.6776(17) .
Ge4A Rb2 3.8420(15) .
Ge4A C109 3.871(11) 2_756
Ge4A Ge6A 3.8778(15) .
Ge4A C104 4.064(11) 2_756
Ge5A Ge8A 2.5848(16) .
Ge5A Ge9A 2.6264(16) .
Ge5A C201 3.844(11) 2_765
Ge5A Ge6A 3.9745(15) .
Ge5A C308 4.007(10) 2_755
Ge5A C407 4.024(16) 2_665
Ge6A Ge7A 2.4948(16) .
Ge6A Ge9A 2.5509(16) .
Ge6A Ge2B 2.6341(14) .
Ge6A Ge8A 2.9511(15) .
Ge6A Ge6B 3.8035(14) .
Ge6A O45 3.871(13) .
Ge6A Ge3B 3.9585(15) .
Ge7A Ge8A 2.6533(17) .
Ge7A Rb2 3.4954(14) .
Ge7A C210 4.185(14) .
Ge7A C109 4.191(10) 2_756
Ge7A Ge9A 4.1932(17) .
Ge8A Ge9A 2.6293(17) .
Ge8A C408 3.712(15) .
Ge8A Rb2 3.7154(16) .
Ge8A C201 3.917(12) 2_765
Ge8A C412 3.971(14) .
Ge9A Rb4 3.6675(17) .
Ge9A NC2 3.906(14) .
Ge9A C406 4.07(2) 2_665
Ge9A C408 4.100(16) .
Ge1B Ge5B 2.5322(16) .
Ge1B Ge4B 2.5993(16) .
Ge1B Ge3B 2.6150(17) .
Ge1B Ge2B 2.6167(16) .
Ge1B C401 3.659(17) .
Ge1B C405 3.79(2) .
Ge1B O41 4.046(16) .
Ge1B C107 4.069(12) .
Ge1B Ge8B 4.1945(15) .
Ge1B Ge9B 4.2074(16) .
Ge2B Ge6B 2.5837(15) .
Ge2B Ge9B 2.6166(15) .
Ge2B Ge3B 2.6879(16) .
Ge2B Ge5B 2.9756(14) .
Ge2B C107 3.734(12) .
Ge2B C105 3.852(12) .
Ge3B Ge7B 2.5997(16) .
Ge3B Ge6B 2.7226(15) .
Ge3B Ge4B 2.7616(14) .
Ge3B C205 3.717(12) 1_455
Ge3B Ge8B 3.9031(14) .
Ge3B Ge5B 3.9177(15) .
Ge3B NC2 3.935(15) .
Ge4B Ge7B 2.6209(16) .
Ge4B Ge8B 2.7033(15) .
Ge4B Ge5B 2.7287(15) .
Ge4B Ge5B 3.7916(15) 2_656
Ge4B Ge8B 3.8723(15) 2_656
Ge4B C205 3.950(12) 1_455
Ge4B Ge6B 4.0173(15) .
Ge5B Ge8B 2.5460(14) 2_656
Ge5B Ge9B 2.5925(15) .
Ge5B Ge8B 2.6122(15) .
Ge5B Ge5B 3.581(2) 2_656
Ge5B Ge4B 3.7916(15) 2_656
Ge5B Ge6B 4.0027(15) .
Ge6B Ge7B 2.6207(14) .
Ge6B Ge9B 2.6280(15) .
Ge6B Ge8B 3.0151(14) .
Ge7B Ge8B 2.5680(15) .
Ge7B Rb1 3.6114(14) 2_656
Ge7B CN1 4.129(15) .
Ge7B Ge9B 4.1941(15) .
Ge7B C205 4.241(11) 1_455
Ge8B Ge5B 2.5460(14) 2_656
Ge8B Ge9B 2.5595(15) .
Ge8B C303 3.615(11) .
Ge8B Ge8B 3.713(2) 2_656
Ge8B C301 3.857(11) .
Ge8B Ge4B 3.8723(15) 2_656
Ge9B C102 3.730(10) .
Ge9B O33 3.755(7) .
Ge9B C101 3.877(10) .
Ge9B O11 3.889(7) .
Ge9B C307 3.897(11) .
Rb1 O11 2.865(7) .
Rb1 O15 2.931(7) .
Rb1 O13 2.936(7) .
Rb1 O14 3.021(7) .
Rb1 O16 3.069(7) .
Rb1 O12 3.076(7) .
Rb1 C102 3.578(10) .
Rb1 C108 3.597(11) .
Rb1 Ge7B 3.6114(14) 2_656
Rb1 C111 3.616(11) .
Rb1 C103 3.698(12) .
Rb1 C107 3.721(11) .
O11 C101 1.401(12) .
O11 C105 1.431(12) .
O12 C102 1.413(12) .
O12 C108 1.436(12) .
O13 C109 1.422(12) .
O13 C104 1.422(12) .
O14 C103 1.406(12) .
O14 C106 1.420(12) .
O15 C112 1.427(13) .
O15 C110 1.443(13) .
O16 C111 1.408(12) .
O16 C107 1.431(14) .
C101 C102 1.520(14) .
C103 C112 1.517(16) .
C104 C106 1.506(15) .
C104 Ge4A 4.064(11) 2_756
C105 C107 1.486(16) .
C108 C109 1.480(16) .
C109 Ge3A 3.730(11) 2_756
C109 Ge4A 3.871(11) 2_756
C109 Ge7A 4.191(10) 2_756
C110 C111 1.465(18) .
Rb2 O22 2.852(7) .
Rb2 O25 2.896(7) .
Rb2 O21 2.901(7) .
Rb2 O23 2.960(6) .
Rb2 O26 2.988(7) .
Rb2 O24 3.065(8) .
Rb2 C202 3.576(12) .
Rb2 C212 3.629(12) .
Rb2 C206 3.631(10) .
Rb2 C203 3.669(11) .
Rb2 C204 3.676(11) .
O21 C205 1.398(13) .
O21 C208 1.405(14) .
O22 C207 1.402(13) .
O22 C201 1.408(13) .
O23 C206 1.414(12) .
O23 C202 1.417(13) .
O24 C212 1.398(14) .
O24 C210 1.417(14) .
O25 C209 1.431(13) .
O25 C211 1.433(15) .
O26 C204 1.403(13) .
O26 C203 1.428(14) .
C201 C203 1.486(16) .
C201 Ge5A 3.844(11) 2_765
C201 Ge8A 3.917(12) 2_765
C202 C207 1.481(16) .
C203 Ge5A 4.237(11) 2_765
C204 C209 1.451(17) .
C205 C206 1.468(17) .
C205 Ge3B 3.717(12) 1_655
C205 Ge4B 3.950(12) 1_655
C205 Ge7B 4.241(11) 1_655
C208 C210 1.514(17) .
C211 C212 1.487(17) .
Rb3 O33 2.887(7) .
Rb3 O36 2.996(7) .
Rb3 O31 3.030(7) .
Rb3 O34 3.031(7) .
Rb3 O35 3.115(7) .
Rb3 O32 3.189(7) .
Rb3 C302 3.626(11) .
Rb3 C303 3.710(11) .
Rb3 C304 3.711(10) .
Rb3 C308 3.724(10) .
O31 C308 1.417(12) .
O31 C304 1.433(12) .
O32 C302 1.425(13) .
O32 C312 1.427(13) .
O33 C307 1.400(13) .
O33 C301 1.433(13) .
O34 C305 1.416(12) .
O34 C310 1.425(12) .
O35 C309 1.432(13) .
O35 C303 1.444(12) .
O36 C311 1.405(12) .
O36 C306 1.425(13) .
C301 C303 1.488(15) .
C302 C307 1.502(15) .
C304 C305 1.467(15) .
C304 Ge1A 4.056(11) 2_755
C306 C308 1.479(15) .
C308 Ge5A 4.007(10) 2_755
C308 Ge1A 4.140(11) 2_755
C309 C310 1.501(16) .
C311 C312 1.491(16) .
Rb4 O41 2.936(13) .
Rb4 O44 2.951(16) .
Rb4 O43 2.972(15) .
Rb4 O45 2.99(2) .
Rb4 O42 3.031(10) .
Rb4 C409 3.531(14) .
Rb4 C408 3.54(3) .
Rb4 C405 3.56(2) .
Rb4 C401 3.63(2) .
Rb4 C406 3.69(3) .
Rb4 C411 3.72(2) .
O41 C401 1.36(2) .
O41 C405 1.47(3) .
O42 C404 1.283(19) .
O42 C402 1.35(2) .
O43 C403 1.298(19) .
O43 C407 1.370(19) .
O44 C406 1.23(2) .
O44 C411 1.37(2) .
O45 C409 1.33(2) .
O45 C412 1.38(2) .
O406 C410 1.20(3) .
O406 C408 1.25(2) .
C401 C402 1.43(3) .
C403 C404 1.41(3) .
C405 C409 1.53(3) .
C406 C407 1.40(2) .
C406 Ge9A 4.07(2) 2_665
C407 Ge5A 4.024(16) 2_665
C408 C412 1.32(3) .
C410 C411 1.26(3) .
NC1 CN1 1.458(19) .
NC2 CN2 1.460(18) .
CN2 CN1 1.501(19) .
